data_4307197
loop_
_publ_author_name
'Bassem S. Bassil'
'Michael H. Dickman'
'Bernd von der Kammer'
'Ulrich Kortz'

_publ_contact_author_address
; 
International University Bremen
School of Engineering and Science
P.O. Box 750 561
28725 Bremen
Germany
;
_publ_contact_author_email
;
u.kortz@iu-bremen.de
;
_publ_contact_author_fax
;
+49-421-200 3229
;
_publ_contact_author_name
;
Ulrich KORTZ
;
_publ_contact_author_phone
;
+49-421-200 3235
;
_publ_section_title
;
The Monolanthanide-Containing Silicotungstates [Ln(\b2-SiW11O39)2]13- (Ln =
La, Ce, Sm, Eu, Gd, Tb, Yb, Lu): A Synthetic and Structural Investigation
;
_journal_name_full 'Inorganic Chemistry'
_journal_page_first 2452
_journal_page_last 2458
_journal_paper_doi 10.1021/ic061737d
_journal_volume 46
_journal_year 2007
_chemical_formula_sum 'H25 K7.5 O90.5 Si2 Tb W22'
_chemical_formula_weight 6026.25
_chemical_name_systematic
;
 ?
;
_space_group_IT_number 14
_symmetry_cell_setting monoclinic
_symmetry_space_group_name_Hall '-P 2ybc'
_symmetry_space_group_name_H-M 'P 1 21/c 1'
_atom_sites_solution_primary direct
_atom_sites_solution_secondary difmap
_audit_creation_method SHELXL-97
_cell_angle_alpha 90.00
_cell_angle_beta 97.6120(10)
_cell_angle_gamma 90.00
_cell_formula_units_Z 4
_cell_length_a 18.7191(6)
_cell_length_b 20.0259(5)
_cell_length_c 27.3498(6)
_cell_measurement_reflns_used 6341
_cell_measurement_temperature 173(2)
_cell_measurement_theta_max 24.87
_cell_measurement_theta_min 3.22
_cell_volume 10162.2(5)
_computing_cell_refinement 'Bruker SMART'
_computing_data_collection 'Bruker SMART'
_computing_data_reduction 'Bruker SAINT'
_computing_molecular_graphics 'Bruker SHELXTL'
_computing_publication_material 'Bruker SHELXTL'
_computing_structure_refinement 'SHELXL-97 (Sheldrick, 1997)'
_computing_structure_solution 'SHELXS-97 (Sheldrick, 1990)'
_diffrn_ambient_temperature 173(2)
_diffrn_measured_fraction_theta_full 0.997
_diffrn_measured_fraction_theta_max 0.997
_diffrn_measurement_device_type 'CCD area detector'
_diffrn_measurement_method 'phi and omega scans'
_diffrn_radiation_monochromator graphite
_diffrn_radiation_source 'sealed tube'
_diffrn_radiation_type MoK\a
_diffrn_radiation_wavelength 0.71073
_diffrn_reflns_av_R_equivalents 0.1507
_diffrn_reflns_av_sigmaI/netI 0.0781
_diffrn_reflns_limit_h_max 24
_diffrn_reflns_limit_h_min -24
_diffrn_reflns_limit_k_max 23
_diffrn_reflns_limit_k_min -25
_diffrn_reflns_limit_l_max 35
_diffrn_reflns_limit_l_min -35
_diffrn_reflns_number 261513
_diffrn_reflns_theta_full 27.47
_diffrn_reflns_theta_max 27.47
_diffrn_reflns_theta_min 1.81
_exptl_absorpt_coefficient_mu 25.902
_exptl_absorpt_correction_T_max 0.2311
_exptl_absorpt_correction_T_min 0.0575
_exptl_absorpt_correction_type multi-scan
_exptl_absorpt_process_details SADABS
_exptl_crystal_colour colorless
_exptl_crystal_density_diffrn 3.939
_exptl_crystal_density_meas 0
_exptl_crystal_density_method 'not measured'
_exptl_crystal_description block
_exptl_crystal_F_000 10450
_exptl_crystal_size_max 0.36
_exptl_crystal_size_mid 0.12
_exptl_crystal_size_min 0.08
_refine_diff_density_max 5.339
_refine_diff_density_min -8.834
_refine_diff_density_rms 0.585
_refine_ls_extinction_method none
_refine_ls_goodness_of_fit_ref 1.020
_refine_ls_matrix_type full
_refine_ls_number_parameters 704
_refine_ls_number_reflns 23215
_refine_ls_number_restraints 0
_refine_ls_restrained_S_all 1.020
_refine_ls_R_factor_all 0.1190
_refine_ls_R_factor_gt 0.0731
_refine_ls_shift/su_max 0.001
_refine_ls_shift/su_mean 0.000
_refine_ls_structure_factor_coef Fsqd
_refine_ls_weighting_details 'calc w=1/[\s^2^(Fo^2^)+(0.0940P)^2^+900.0000P] where P=(Fo^2^+2Fc^2^)/3'
_refine_ls_weighting_scheme calc
_refine_ls_wR_factor_gt 0.1894
_refine_ls_wR_factor_ref 0.2205
_reflns_number_gt 15162
_reflns_number_total 23215
_reflns_threshold_expression >2sigma(I)
_cod_data_source_file ic061737dsi20061219_051007_7.cif
_cod_data_source_block tbs
_cod_depositor_comments
;
The following automatic conversions were performed:
'_symmetry_cell_setting' value 'Monoclinic' changed to 'monoclinic'
according to '/home/saulius/struct/CIF-dictionaries/cif_core.dic'
dictionary named 'cif_core.dic' version 2.4.1 from 2010-06-29.

Automatic conversion script
Id: cif_fix_enum 1527 2010-12-29 10:47:43Z saulius 
;
_cod_original_formula_sum 'H25 K7.50 O90.50 Si2 Tb W22'
_cod_database_code 4307197

loop_
_symmetry_equiv_pos_as_xyz
'x, y, z'
'-x, y+1/2, -z+1/2'
'-x, -y, -z'
'x, -y-1/2, z-1/2'

loop_
_atom_site_label
_atom_site_type_symbol
_atom_site_fract_x
_atom_site_fract_y
_atom_site_fract_z
_atom_site_U_iso_or_equiv
_atom_site_adp_type
_atom_site_occupancy
_atom_site_symmetry_multiplicity
_atom_site_calc_flag
_atom_site_refinement_flags
_atom_site_disorder_assembly
_atom_site_disorder_group
W1 W 0.39291(6) 0.66077(6) 0.46881(4) 0.0326(2) Uani 1 1 d . . .
W2 W 0.40127(6) 0.61096(6) 0.34670(4) 0.0377(3) Uani 1 1 d . . .
W3 W 0.24215(6) 0.69084(5) 0.37452(3) 0.0290(2) Uani 1 1 d . . .
W4 W 0.55069(6) 0.75775(6) 0.46804(4) 0.0375(3) Uani 1 1 d . . .
W5 W 0.50878(8) 0.91867(8) 0.42470(7) 0.0629(4) Uani 1 1 d . . .
W6 W 0.40340(6) 0.83202(6) 0.49823(4) 0.0335(2) Uani 1 1 d . . .
W7 W 0.55682(7) 0.70489(7) 0.33675(4) 0.0440(3) Uani 1 1 d . . .
W8 W 0.51489(8) 0.86789(8) 0.30143(5) 0.0567(4) Uani 1 1 d . . .
W9 W 0.40859(7) 0.73112(7) 0.25374(4) 0.0401(3) Uani 1 1 d . . .
W10 W 0.24174(6) 0.85828(5) 0.39838(3) 0.0287(2) Uani 1 1 d . . .
W11 W 0.35307(6) 0.94330(5) 0.33172(4) 0.0344(3) Uani 1 1 d . . .
W12 W 0.17687(6) 0.68832(5) 0.14589(3) 0.0285(2) Uani 1 1 d . . .
W13 W 0.02236(6) 0.61588(5) 0.16869(4) 0.0301(2) Uani 1 1 d . . .
W14 W 0.03769(6) 0.66212(5) 0.05285(3) 0.0298(2) Uani 1 1 d . . .
W15 W 0.00929(6) 0.74260(4) 0.26439(3) 0.0248(2) Uani 1 1 d . . .
W16 W -0.09105(6) 0.87210(5) 0.21577(3) 0.0250(2) Uani 1 1 d . . .
W17 W -0.13564(6) 0.71710(5) 0.17857(4) 0.0298(2) Uani 1 1 d . . .
W18 W 0.03013(6) 0.84043(5) 0.02119(3) 0.0264(2) Uani 1 1 d . . .
W19 W -0.07551(6) 0.92545(5) 0.08891(3) 0.0257(2) Uani 1 1 d . . .
W20 W -0.12141(6) 0.77073(5) 0.04835(3) 0.0289(2) Uani 1 1 d . . .
W21 W 0.18722(6) 0.86430(5) 0.12507(3) 0.0253(2) Uani 1 1 d . . .
W22 W 0.08252(6) 0.94623(4) 0.18978(3) 0.0235(2) Uani 1 1 d . . .
Si1 Si 0.4015(4) 0.7833(3) 0.3754(2) 0.0240(13) Uani 1 1 d . . .
Si2 Si 0.0251(3) 0.7907(3) 0.1437(2) 0.0184(12) Uani 1 1 d . . .
Tb Tb 0.21176(7) 0.81576(6) 0.26133(4) 0.0262(3) Uani 1 1 d . . .
O1TB O 0.2131(16) 0.7223(14) 0.3140(10) 0.077(8) Uiso 1 1 d . . .
O2TB O 0.3242(14) 0.7686(12) 0.2593(9) 0.064(6) Uiso 1 1 d . . .
O3TB O 0.2930(14) 0.9049(12) 0.2856(9) 0.062(6) Uiso 1 1 d . . .
O4TB O 0.1911(9) 0.8569(8) 0.3397(6) 0.027(4) Uiso 1 1 d . . .
O5TB O 0.0891(9) 0.7896(8) 0.2632(6) 0.029(4) Uiso 1 1 d . . .
O6TB O 0.1449(9) 0.9166(8) 0.2400(6) 0.025(3) Uiso 1 1 d . . .
O7TB O 0.2362(9) 0.8537(7) 0.1845(5) 0.022(3) Uiso 1 1 d . . .
O8TB O 0.1883(9) 0.7247(8) 0.2042(6) 0.030(4) Uiso 1 1 d . . .
O1S1 O 0.3730(16) 0.7121(14) 0.3884(10) 0.019(6) Uiso 0.50 1 d P . .
O2S1 O 0.4498(17) 0.8133(15) 0.4269(11) 0.021(6) Uiso 0.50 1 d P . .
O3S1 O 0.4277(19) 0.7283(16) 0.3398(12) 0.029(7) Uiso 0.50 1 d P . .
O4S1 O 0.3451(16) 0.8386(14) 0.3614(10) 0.019(6) Uiso 0.50 1 d P . .
O1T1 O 0.428(2) 0.8552(18) 0.3591(14) 0.038(9) Uiso 0.50 1 d P . .
O2T1 O 0.4264(18) 0.7657(16) 0.4305(11) 0.025(7) Uiso 0.50 1 d P . .
O3T1 O 0.4562(17) 0.7767(15) 0.3337(11) 0.023(7) Uiso 0.50 1 d P . .
O4T1 O 0.3097(17) 0.7843(15) 0.3670(11) 0.023(7) Uiso 0.50 1 d P . .
O1T O 0.3907(13) 0.6019(11) 0.5125(8) 0.057(6) Uiso 1 1 d . . .
O2T O 0.4013(13) 0.5294(11) 0.3321(8) 0.055(6) Uiso 1 1 d . . .
O3T O 0.1714(12) 0.6397(11) 0.3841(8) 0.050(5) Uiso 1 1 d . . .
O4T O 0.6313(14) 0.7347(12) 0.5021(9) 0.061(6) Uiso 1 1 d . . .
O5T O 0.5617(13) 0.9866(12) 0.4468(9) 0.060(6) Uiso 1 1 d . . .
O6T O 0.3872(10) 0.8582(9) 0.5551(6) 0.034(4) Uiso 1 1 d . . .
O7T O 0.6381(15) 0.6657(13) 0.3340(10) 0.073(7) Uiso 1 1 d . . .
O8T O 0.5660(18) 0.9104(16) 0.2639(12) 0.097(10) Uiso 1 1 d . . .
O9T O 0.4016(13) 0.7067(11) 0.1924(8) 0.054(6) Uiso 1 1 d . . .
O10T O 0.1816(10) 0.8954(9) 0.4329(7) 0.038(4) Uiso 1 1 d . . .
O11T O 0.3460(16) 1.0256(15) 0.3209(11) 0.084(8) Uiso 1 1 d . . .
O12T O 0.2576(11) 0.6509(9) 0.1422(7) 0.039(4) Uiso 1 1 d . . .
O1S2 O 0.0556(9) 0.7162(8) 0.1318(6) 0.025(3) Uiso 1 1 d . . .
O12 O 0.4150(17) 0.6053(15) 0.4166(11) 0.083(8) Uiso 1 1 d . . .
O13T O 0.0074(10) 0.5385(9) 0.1898(6) 0.033(4) Uiso 1 1 d . . .
O13 O 0.2995(13) 0.6608(11) 0.4415(8) 0.054(6) Uiso 1 1 d . . .
O14T O 0.0304(11) 0.6146(9) 0.0011(7) 0.040(4) Uiso 1 1 d . . .
O14 O 0.4954(15) 0.6810(14) 0.4750(10) 0.075(7) Uiso 1 1 d . . .
O15T O 0.0169(9) 0.7098(8) 0.3242(6) 0.030(4) Uiso 1 1 d . . .
O16T O -0.1425(10) 0.9272(9) 0.2438(6) 0.033(4) Uiso 1 1 d . . .
O16 O 0.3826(13) 0.7419(12) 0.5049(8) 0.058(6) Uiso 1 1 d . . .
O17T O -0.2151(11) 0.6729(9) 0.1781(7) 0.040(4) Uiso 1 1 d . . .
O18T O 0.0551(10) 0.8603(9) -0.0357(6) 0.032(4) Uiso 1 1 d . . .
O19T O -0.1207(10) 0.9990(9) 0.0749(6) 0.032(4) Uiso 1 1 d . . .
O20T O -0.1978(10) 0.7429(9) 0.0096(7) 0.037(4) Uiso 1 1 d . . .
O21T O 0.2510(9) 0.8904(8) 0.0902(6) 0.029(4) Uiso 1 1 d . . .
O22T O 0.0776(9) 1.0308(8) 0.2014(6) 0.029(4) Uiso 1 1 d . . .
O2S2 O -0.0285(9) 0.7841(8) 0.1856(6) 0.025(3) Uiso 1 1 d . . .
O23 O 0.3051(14) 0.6249(12) 0.3510(9) 0.064(6) Uiso 1 1 d . . .
O27 O 0.5009(17) 0.6273(15) 0.3520(11) 0.089(9) Uiso 1 1 d . . .
O29 O 0.3880(16) 0.6476(14) 0.2801(10) 0.075(8) Uiso 1 1 d . . .
O3S2 O -0.0203(8) 0.8203(7) 0.0930(5) 0.020(3) Uiso 1 1 d . . .
O4S2 O 0.0915(8) 0.8433(7) 0.1608(5) 0.021(3) Uiso 1 1 d . . .
O45 O 0.569(2) 0.844(2) 0.4455(15) 0.124(13) Uiso 1 1 d . . .
O46 O 0.5020(10) 0.7989(9) 0.5173(7) 0.037(4) Uiso 1 1 d . . .
O47 O 0.5701(13) 0.7273(11) 0.4047(8) 0.054(6) Uiso 1 1 d . . .
O56 O 0.4509(19) 0.9037(17) 0.4739(12) 0.099(10) Uiso 1 1 d . . .
O58 O 0.5477(14) 0.8918(13) 0.3648(9) 0.068(7) Uiso 1 1 d . . .
O78 O 0.5783(19) 0.7910(17) 0.3229(12) 0.099(10) Uiso 1 1 d . . .
O79 O 0.5113(11) 0.6951(10) 0.2728(7) 0.044(5) Uiso 1 1 d . . .
O89 O 0.4597(18) 0.8128(16) 0.2516(12) 0.093(9) Uiso 1 1 d . . .
O101 O 0.2957(13) 0.9364(12) 0.3835(8) 0.059(6) Uiso 1 1 d . . .
O121 O 0.1860(9) 0.7701(8) 0.1111(6) 0.028(4) Uiso 1 1 d . . .
O123 O 0.1244(10) 0.6114(9) 0.1688(6) 0.033(4) Uiso 1 1 d . . .
O124 O 0.1333(10) 0.6531(9) 0.0761(7) 0.036(4) Uiso 1 1 d . . .
O134 O 0.0102(10) 0.6010(8) 0.0990(6) 0.031(4) Uiso 1 1 d . . .
O135 O 0.0366(9) 0.6659(8) 0.2287(6) 0.023(3) Uiso 1 1 d . . .
O137 O -0.0750(9) 0.6511(8) 0.1577(6) 0.028(4) Uiso 1 1 d . . .
O140 O -0.0599(9) 0.6950(8) 0.0528(6) 0.030(4) Uiso 1 1 d . . .
O148 O 0.0573(9) 0.7487(8) 0.0275(6) 0.028(4) Uiso 1 1 d . . .
O156 O -0.0503(9) 0.8208(8) 0.2724(6) 0.026(3) Uiso 1 1 d . . .
O157 O -0.0915(9) 0.7026(8) 0.2413(6) 0.025(3) Uiso 1 1 d . . .
O161 O -0.0024(9) 0.9176(7) 0.2174(5) 0.022(3) Uiso 1 1 d . . .
O167 O -0.1616(9) 0.8032(8) 0.2002(6) 0.029(4) Uiso 1 1 d . . .
O169 O -0.1127(9) 0.9003(8) 0.1480(6) 0.025(3) Uiso 1 1 d . . .
O170 O -0.1483(10) 0.7488(9) 0.1119(6) 0.033(4) Uiso 1 1 d . . .
O180 O -0.0655(9) 0.8017(8) -0.0001(6) 0.030(4) Uiso 1 1 d . . .
O181 O 0.1070(9) 0.8693(8) 0.0623(6) 0.026(3) Uiso 1 1 d . . .
O189 O -0.0255(9) 0.9198(8) 0.0326(6) 0.027(4) Uiso 1 1 d . . .
O190 O -0.1462(10) 0.8618(8) 0.0568(6) 0.031(4) Uiso 1 1 d . . .
O192 O 0.0063(9) 0.9539(8) 0.1272(6) 0.029(4) Uiso 1 1 d . . .
O212 O 0.1488(9) 0.9491(8) 0.1413(6) 0.025(3) Uiso 1 1 d . . .
O310 O 0.2285(14) 0.7683(12) 0.4125(9) 0.065(7) Uiso 1 1 d . . .
O511 O 0.4278(11) 0.9502(10) 0.3942(7) 0.045(5) Uiso 1 1 d . . .
O610 O 0.3196(13) 0.8514(12) 0.4599(9) 0.059(6) Uiso 1 1 d . . .
O811 O 0.4318(18) 0.9167(16) 0.2993(12) 0.095(10) Uiso 1 1 d . . .
K1 K 0.0205(4) 0.9046(3) -0.1269(2) 0.0258(15) Uani 0.75 1 d P . .
K2 K -0.2015(4) 1.0889(4) 0.0116(2) 0.0526(18) Uani 1 1 d . . .
K3 K 0.2397(5) 0.5873(4) 0.0345(3) 0.0582(19) Uani 1 1 d . . .
K4 K 0.3413(5) 0.7360(4) 0.6009(3) 0.062(2) Uani 1 1 d . . .
K5 K 0.0585(4) 0.9121(4) 0.3247(3) 0.0586(19) Uani 1 1 d . . .
K6 K 0.2138(5) 0.5104(4) 0.3384(3) 0.066(2) Uani 1 1 d . . .
K7 K -0.2786(7) 0.6288(6) 0.0082(4) 0.039(3) Uiso 0.50 1 d P . .
K8 K 0.4466(8) 1.0943(7) 0.4115(5) 0.045(3) Uiso 0.50 1 d P . .
K9 K 0.3100(8) 1.1272(7) 0.2571(5) 0.048(3) Uiso 0.50 1 d P . .
K10 K 0.3391(14) 0.9577(12) 0.6999(9) 0.037(5) Uiso 0.25 1 d P . .
O1W O 0.0846(12) 0.5573(10) 0.2954(8) 0.048(5) Uiso 1 1 d . . .
O2W O 0.3674(11) 0.9710(10) 0.0996(7) 0.043(5) Uiso 1 1 d . . .
O3W O 0.2320(11) 0.5913(10) 0.2553(7) 0.042(5) Uiso 1 1 d . . .
O4W O 0.3928(13) 0.9262(12) 0.6463(9) 0.060(6) Uiso 1 1 d . . .
O5W O 0.442(6) 0.453(5) 0.453(4) 0.06(3) Uiso 0.25 1 d P . .
O6W O 0.184(3) 1.153(3) 0.195(2) 0.084(17) Uiso 0.50 1 d P . .
O7W O -0.2809(15) 0.8242(13) -0.0678(10) 0.072(7) Uiso 1 1 d . . .
O8W O 0.293(2) 1.004(2) 0.1970(15) 0.047(10) Uiso 0.50 1 d P . .
O9W O 0.323(2) 1.177(2) 0.4101(15) 0.046(10) Uiso 0.50 1 d P . .
O10W O 0.154(2) 1.016(2) 0.3414(15) 0.046(10) Uiso 0.50 1 d P . .
O11W O -0.103(2) 0.973(2) -0.0534(15) 0.050(11) Uiso 0.50 1 d P . .
O12W O 0.2029(15) 1.0586(14) 0.2641(10) 0.046(7) Uiso 0.75 1 d P . .
O13W O -0.1592(19) 0.5846(16) 0.0670(12) 0.029(7) Uiso 0.50 1 d P . .
O14W O 0.0579(19) 0.7809(17) 0.4134(12) 0.032(8) Uiso 0.50 1 d P . .
O15W O 0.0513(17) 0.9710(15) 0.4230(11) 0.021(6) Uiso 0.50 1 d P . .
O16W O 0.222(2) 0.7586(17) 0.0158(13) 0.035(8) Uiso 0.50 1 d P . .
O17W O 0.223(2) 1.0778(18) 0.1226(13) 0.036(8) Uiso 0.50 1 d P . .
O18W O 0.330(2) 0.959(2) 0.6127(14) 0.044(10) Uiso 0.50 1 d P . .
O19W O -0.333(2) 0.5082(18) 0.0256(13) 0.036(8) Uiso 0.50 1 d P . .
O20W O -0.086(2) 0.711(2) -0.0760(16) 0.053(11) Uiso 0.50 1 d P . .

loop_
_atom_site_aniso_label
_atom_site_aniso_U_11
_atom_site_aniso_U_22
_atom_site_aniso_U_33
_atom_site_aniso_U_23
_atom_site_aniso_U_13
_atom_site_aniso_U_12
W1 0.0312(6) 0.0411(6) 0.0242(5) 0.0029(4) -0.0009(4) 0.0076(5)
W2 0.0303(6) 0.0349(6) 0.0449(6) -0.0100(5) -0.0058(5) 0.0076(5)
W3 0.0383(6) 0.0278(5) 0.0215(4) -0.0031(4) 0.0059(4) -0.0119(4)
W4 0.0268(6) 0.0507(7) 0.0340(5) -0.0061(5) 0.0009(4) -0.0003(5)
W5 0.0427(8) 0.0565(8) 0.0930(11) -0.0297(8) 0.0222(8) -0.0273(7)
W6 0.0343(6) 0.0407(6) 0.0247(5) -0.0044(4) 0.0012(4) 0.0023(5)
W7 0.0295(6) 0.0681(8) 0.0356(6) -0.0075(6) 0.0085(5) 0.0079(6)
W8 0.0463(8) 0.0823(10) 0.0440(7) -0.0008(7) 0.0157(6) -0.0302(7)
W9 0.0392(7) 0.0592(7) 0.0234(5) -0.0005(5) 0.0096(5) 0.0133(6)
W10 0.0344(6) 0.0321(5) 0.0194(4) -0.0030(4) 0.0029(4) 0.0070(4)
W11 0.0337(6) 0.0306(5) 0.0379(6) 0.0024(4) 0.0008(5) -0.0108(4)
W12 0.0363(6) 0.0272(5) 0.0213(4) -0.0017(4) 0.0013(4) 0.0085(4)
W13 0.0446(7) 0.0194(4) 0.0262(5) -0.0024(4) 0.0043(4) 0.0005(4)
W14 0.0388(6) 0.0282(5) 0.0217(5) -0.0055(4) 0.0015(4) 0.0062(4)
W15 0.0369(6) 0.0186(4) 0.0191(4) 0.0016(3) 0.0050(4) -0.0010(4)
W16 0.0298(5) 0.0228(5) 0.0236(4) -0.0003(4) 0.0077(4) 0.0023(4)
W17 0.0331(6) 0.0281(5) 0.0285(5) -0.0013(4) 0.0058(4) -0.0063(4)
W18 0.0311(6) 0.0313(5) 0.0167(4) 0.0030(4) 0.0028(4) 0.0061(4)
W19 0.0303(6) 0.0238(5) 0.0229(4) 0.0028(4) 0.0027(4) 0.0067(4)
W20 0.0291(6) 0.0334(5) 0.0231(5) -0.0038(4) -0.0005(4) 0.0017(4)
W21 0.0282(5) 0.0285(5) 0.0195(4) 0.0031(4) 0.0047(4) 0.0027(4)
W22 0.0306(5) 0.0180(4) 0.0217(4) 0.0009(3) 0.0036(4) 0.0009(4)
Si1 0.021(3) 0.029(3) 0.023(3) -0.004(3) 0.008(3) -0.002(3)
Si2 0.020(3) 0.017(3) 0.019(3) 0.002(2) 0.004(2) 0.002(2)
Tb 0.0330(7) 0.0275(6) 0.0181(5) 0.0013(4) 0.0033(4) 0.0044(5)
K1 0.056(5) 0.010(3) 0.009(3) -0.002(2) -0.006(3) 0.009(3)
K2 0.059(5) 0.067(5) 0.030(3) 0.010(3) 0.001(3) -0.003(4)
K3 0.065(5) 0.063(5) 0.050(4) 0.006(3) 0.018(4) 0.016(4)
K4 0.067(5) 0.077(5) 0.044(4) 0.003(4) 0.013(4) -0.013(4)
K5 0.054(5) 0.057(4) 0.063(5) -0.002(4) 0.004(4) 0.007(4)
K6 0.078(6) 0.054(4) 0.063(5) 0.006(4) 0.003(4) -0.018(4)

loop_
_atom_type_symbol
_atom_type_description
_atom_type_scat_dispersion_real
_atom_type_scat_dispersion_imag
_atom_type_scat_source
O O 0.0106 0.0060 'International Tables Vol C Tables 4.2.6.8 and 6.1.1.4'
Si Si 0.0817 0.0704 'International Tables Vol C Tables 4.2.6.8 and 6.1.1.4'
K K 0.2009 0.2494 'International Tables Vol C Tables 4.2.6.8 and 6.1.1.4'
Tb Tb -0.1723 4.1537 'International Tables Vol C Tables 4.2.6.8 and 6.1.1.4'
W W -0.8490 6.8722 'International Tables Vol C Tables 4.2.6.8 and 6.1.1.4'
H H 0.0000 0.0000 'International Tables Vol C Tables 4.2.6.8 and 6.1.1.4'

loop_
_geom_angle_atom_site_label_1
_geom_angle_atom_site_label_2
_geom_angle_atom_site_label_3
_geom_angle
_geom_angle_site_symmetry_1
_geom_angle_site_symmetry_3
_geom_angle_publ_flag
O1T W1 O13 100.4(11) . . ?
O1T W1 O12 98.7(12) . . ?
O13 W1 O12 89.1(12) . . ?
O1T W1 O16 102.4(10) . . ?
O13 W1 O16 93.1(10) . . ?
O12 W1 O16 158.0(11) . . ?
O1T W1 O14 101.6(11) . . ?
O13 W1 O14 157.5(11) . . ?
O12 W1 O14 82.9(12) . . ?
O16 W1 O14 86.8(11) . . ?
O1T W1 O1S1 158.5(10) . . ?
O13 W1 O1S1 66.3(10) . . ?
O12 W1 O1S1 65.5(11) . . ?
O16 W1 O1S1 95.4(10) . . ?
O14 W1 O1S1 91.3(11) . . ?
O1T W1 O2T1 158.5(11) . . ?
O13 W1 O2T1 96.3(10) . . ?
O12 W1 O2T1 94.9(11) . . ?
O16 W1 O2T1 63.1(10) . . ?
O14 W1 O2T1 63.6(11) . . ?
O1S1 W1 O2T1 42.8(10) . . ?
O1T W1 K2 62.7(8) . 2_545 ?
O13 W1 K2 38.2(7) . 2_545 ?
O12 W1 K2 100.4(9) . 2_545 ?
O16 W1 K2 94.8(7) . 2_545 ?
O14 W1 K2 164.2(8) . 2_545 ?
O1S1 W1 K2 104.1(7) . 2_545 ?
O2T1 W1 K2 130.7(8) . 2_545 ?
O2T W2 O23 101.1(11) . . ?
O2T W2 O27 99.0(12) . . ?
O23 W2 O27 159.6(12) . . ?
O2T W2 O12 100.2(12) . . ?
O23 W2 O12 87.0(12) . . ?
O27 W2 O12 86.1(13) . . ?
O2T W2 O29 98.5(11) . . ?
O23 W2 O29 89.9(11) . . ?
O27 W2 O29 90.5(13) . . ?
O12 W2 O29 161.3(12) . . ?
O2T W2 O3S1 157.0(11) . . ?
O23 W2 O3S1 94.0(11) . . ?
O27 W2 O3S1 68.0(13) . . ?
O12 W2 O3S1 97.8(12) . . ?
O29 W2 O3S1 64.0(11) . . ?
O2T W2 O1S1 158.8(10) . . ?
O23 W2 O1S1 64.2(10) . . ?
O27 W2 O1S1 95.5(12) . . ?
O12 W2 O1S1 65.4(11) . . ?
O29 W2 O1S1 96.7(10) . . ?
O3S1 W2 O1S1 44.1(10) . . ?
O2T W2 K6 61.8(8) . . ?
O23 W2 K6 39.4(8) . . ?
O27 W2 K6 160.0(9) . . ?
O12 W2 K6 91.6(9) . . ?
O29 W2 K6 97.7(9) . . ?
O3S1 W2 K6 132.0(8) . . ?
O1S1 W2 K6 101.6(7) . . ?
O3T W3 O1TB 101.8(12) . . ?
O3T W3 O310 103.9(11) . . ?
O1TB W3 O310 99.9(12) . . ?
O3T W3 O23 99.1(10) . . ?
O1TB W3 O23 93.2(12) . . ?
O310 W3 O23 150.4(11) . . ?
O3T W3 O13 90.7(10) . . ?
O1TB W3 O13 166.7(11) . . ?
O310 W3 O13 81.1(10) . . ?
O23 W3 O13 80.2(10) . . ?
O3T W3 O4T1 161.4(11) . . ?
O1TB W3 O4T1 74.4(12) . . ?
O310 W3 O4T1 59.8(11) . . ?
O23 W3 O4T1 99.2(11) . . ?
O13 W3 O4T1 95.1(10) . . ?
O3T W3 O1S1 148.0(10) . . ?
O1TB W3 O1S1 104.8(11) . . ?
O310 W3 O1S1 88.7(10) . . ?
O23 W3 O1S1 62.1(10) . . ?
O13 W3 O1S1 61.9(9) . . ?
O4T1 W3 O1S1 47.3(10) . . ?
O3T W3 K6 52.0(7) . . ?
O1TB W3 K6 94.6(9) . . ?
O310 W3 K6 154.3(8) . . ?
O23 W3 K6 47.8(8) . . ?
O13 W3 K6 89.5(6) . . ?
O4T1 W3 K6 145.4(8) . . ?
O1S1 W3 K6 108.0(7) . . ?
O3T W3 K2 47.9(7) . 2_545 ?
O1TB W3 K2 149.4(9) . 2_545 ?
O310 W3 K2 86.3(7) . 2_545 ?
O23 W3 K2 95.7(7) . 2_545 ?
O13 W3 K2 43.7(6) . 2_545 ?
O4T1 W3 K2 132.3(8) . 2_545 ?
O1S1 W3 K2 105.3(7) . 2_545 ?
K6 W3 K2 70.73(16) . 2_545 ?
O4T W4 O14 100.4(12) . . ?
O4T W4 O45 103.7(15) . . ?
O14 W4 O45 155.9(15) . . ?
O4T W4 O46 101.4(10) . . ?
O14 W4 O46 87.8(10) . . ?
O45 W4 O46 87.6(13) . . ?
O4T W4 O47 98.5(11) . . ?
O14 W4 O47 90.3(11) . . ?
O45 W4 O47 86.1(14) . . ?
O46 W4 O47 160.1(9) . . ?
O4T W4 O2S1 167.1(11) . . ?
O14 W4 O2S1 90.9(11) . . ?
O45 W4 O2S1 65.1(15) . . ?
O46 W4 O2S1 72.9(9) . . ?
O47 W4 O2S1 87.3(10) . . ?
O4T W4 O2T1 165.4(11) . . ?
O14 W4 O2T1 65.4(11) . . ?
O45 W4 O2T1 90.5(15) . . ?
O46 W4 O2T1 75.5(9) . . ?
O47 W4 O2T1 85.6(10) . . ?
O2S1 W4 O2T1 25.6(10) . . ?
O4T W4 K7 52.3(8) . 4_676 ?
O14 W4 K7 151.5(9) . 4_676 ?
O45 W4 K7 52.2(13) . 4_676 ?
O46 W4 K7 89.9(6) . 4_676 ?
O47 W4 K7 101.0(7) . 4_676 ?
O2S1 W4 K7 115.5(8) . 4_676 ?
O2T1 W4 K7 140.9(8) . 4_676 ?
O5T W5 O511 107.5(10) . . ?
O5T W5 O56 103.5(13) . . ?
O511 W5 O56 81.5(13) . . ?
O5T W5 O45 102.6(15) . . ?
O511 W5 O45 149.9(14) . . ?
O56 W5 O45 92.1(16) . . ?
O5T W5 O58 104.4(11) . . ?
O511 W5 O58 95.5(10) . . ?
O56 W5 O58 151.6(13) . . ?
O45 W5 O58 76.3(14) . . ?
O5T W5 O2S1 157.7(10) . . ?
O511 W5 O2S1 87.5(10) . . ?
O56 W5 O2S1 61.6(12) . . ?
O45 W5 O2S1 63.9(14) . . ?
O58 W5 O2S1 90.1(10) . . ?
O5T W5 O1T1 153.7(11) . . ?
O511 W5 O1T1 56.3(11) . . ?
O56 W5 O1T1 94.8(14) . . ?
O45 W5 O1T1 95.4(15) . . ?
O58 W5 O1T1 61.3(12) . . ?
O2S1 W5 O1T1 48.6(11) . . ?
O5T W5 K8 56.6(8) . . ?
O511 W5 K8 51.0(7) . . ?
O56 W5 K8 91.0(11) . . ?
O45 W5 K8 159.1(12) . . ?
O58 W5 K8 109.1(8) . . ?
O2S1 W5 K8 134.5(8) . . ?
O1T1 W5 K8 105.0(9) . . ?
O6T W6 O610 102.5(10) . . ?
O6T W6 O56 103.9(12) . . ?
O610 W6 O56 92.6(13) . . ?
O6T W6 O16 98.3(9) . . ?
O610 W6 O16 95.1(11) . . ?
O56 W6 O16 154.3(13) . . ?
O6T W6 O46 97.8(8) . . ?
O610 W6 O46 159.7(9) . . ?
O56 W6 O46 83.0(12) . . ?
O16 W6 O46 81.3(9) . . ?
O6T W6 O2S1 165.7(10) . . ?
O610 W6 O2S1 86.5(11) . . ?
O56 W6 O2S1 64.2(13) . . ?
O16 W6 O2S1 91.9(10) . . ?
O46 W6 O2S1 73.7(9) . . ?
O6T W6 O2T1 163.6(10) . . ?
O610 W6 O2T1 84.3(11) . . ?
O56 W6 O2T1 90.5(13) . . ?
O16 W6 O2T1 66.0(10) . . ?
O46 W6 O2T1 75.9(10) . . ?
O2S1 W6 O2T1 26.3(10) . . ?
O6T W6 K3 51.0(6) . 4_576 ?
O610 W6 K3 51.6(8) . 4_576 ?
O56 W6 K3 102.2(11) . 4_576 ?
O16 W6 K3 101.8(8) . 4_576 ?
O46 W6 K3 148.7(5) . 4_576 ?
O2S1 W6 K3 136.5(8) . 4_576 ?
O2T1 W6 K3 134.1(8) . 4_576 ?
O6T W6 K4 50.1(6) . . ?
O610 W6 K4 102.4(8) . . ?
O56 W6 K4 152.1(10) . . ?
O16 W6 K4 48.2(7) . . ?
O46 W6 K4 90.1(5) . . ?
O2S1 W6 K4 139.3(8) . . ?
O2T1 W6 K4 114.1(8) . . ?
K3 W6 K4 70.82(19) 4_576 . ?
O6T W6 K8 59.4(7) . 3_676 ?
O610 W6 K8 143.7(8) . 3_676 ?
O56 W6 K8 65.4(11) . 3_676 ?
O16 W6 K8 117.5(8) . 3_676 ?
O46 W6 K8 50.8(6) . 3_676 ?
O2S1 W6 K8 106.9(8) . 3_676 ?
O2T1 W6 K8 122.3(8) . 3_676 ?
K3 W6 K8 102.9(2) 4_576 3_676 ?
K4 W6 K8 89.3(2) . 3_676 ?
O7T W7 O78 101.6(14) . . ?
O7T W7 O79 102.1(11) . . ?
O78 W7 O79 89.5(12) . . ?
O7T W7 O47 98.6(11) . . ?
O78 W7 O47 88.6(12) . . ?
O79 W7 O47 159.2(10) . . ?
O7T W7 O27 98.5(13) . . ?
O78 W7 O27 159.8(14) . . ?
O79 W7 O27 85.6(11) . . ?
O47 W7 O27 89.1(11) . . ?
O7T W7 O3T1 168.7(12) . . ?
O78 W7 O3T1 67.2(13) . . ?
O79 W7 O3T1 76.5(10) . . ?
O47 W7 O3T1 83.7(10) . . ?
O27 W7 O3T1 92.6(12) . . ?
O7T W7 O3S1 163.8(12) . . ?
O78 W7 O3S1 94.1(13) . . ?
O79 W7 O3S1 73.9(10) . . ?
O47 W7 O3S1 85.6(10) . . ?
O27 W7 O3S1 65.8(12) . . ?
O3T1 W7 O3S1 26.9(10) . . ?
O7T W7 K9 35.8(9) . 2_645 ?
O78 W7 K9 93.4(11) . 2_645 ?
O79 W7 K9 67.1(7) . 2_645 ?
O47 W7 K9 133.6(7) . 2_645 ?
O27 W7 K9 102.6(9) . 2_645 ?
O3T1 W7 K9 139.0(7) . 2_645 ?
O3S1 W7 K9 140.2(8) . 2_645 ?
O8T W8 O58 107.1(14) . . ?
O8T W8 O811 104.7(15) . . ?
O58 W8 O811 93.9(13) . . ?
O8T W8 O89 98.5(14) . . ?
O58 W8 O89 153.8(12) . . ?
O811 W8 O89 84.8(14) . . ?
O8T W8 O78 101.7(15) . . ?
O58 W8 O78 79.0(13) . . ?
O811 W8 O78 153.6(14) . . ?
O89 W8 O78 90.5(14) . . ?
O8T W8 O3T1 158.3(13) . . ?
O58 W8 O3T1 87.9(11) . . ?
O811 W8 O3T1 89.4(13) . . ?
O89 W8 O3T1 65.9(12) . . ?
O78 W8 O3T1 65.1(12) . . ?
O8T W8 O1T1 156.2(14) . . ?
O58 W8 O1T1 65.1(12) . . ?
O811 W8 O1T1 55.8(13) . . ?
O89 W8 O1T1 93.3(13) . . ?
O78 W8 O1T1 98.7(13) . . ?
O3T1 W8 O1T1 44.8(11) . . ?
O9T W9 O2TB 104.3(11) . . ?
O9T W9 O29 97.3(11) . . ?
O2TB W9 O29 96.5(12) . . ?
O9T W9 O89 100.7(12) . . ?
O2TB W9 O89 95.5(13) . . ?
O29 W9 O89 155.1(13) . . ?
O9T W9 O79 95.4(9) . . ?
O2TB W9 O79 160.2(10) . . ?
O29 W9 O79 79.8(10) . . ?
O89 W9 O79 81.5(11) . . ?
O9T W9 O3S1 161.8(11) . . ?
O2TB W9 O3S1 86.8(12) . . ?
O29 W9 O3S1 66.7(12) . . ?
O89 W9 O3S1 92.4(13) . . ?
O79 W9 O3S1 73.9(10) . . ?
O9T W9 O3T1 161.5(11) . . ?
O2TB W9 O3T1 89.4(11) . . ?
O29 W9 O3T1 93.4(11) . . ?
O89 W9 O3T1 65.0(12) . . ?
O79 W9 O3T1 71.6(9) . . ?
O3S1 W9 O3T1 27.4(10) . . ?
O10T W10 O4TB 101.2(8) . . ?
O10T W10 O310 100.8(10) . . ?
O4TB W10 O310 96.0(9) . . ?
O10T W10 O101 99.4(9) . . ?
O4TB W10 O101 93.1(9) . . ?
O310 W10 O101 155.7(11) . . ?
O10T W10 O610 91.3(9) . . ?
O4TB W10 O610 167.4(8) . . ?
O310 W10 O610 82.3(10) . . ?
O101 W10 O610 83.9(10) . . ?
O10T W10 O4T1 162.6(10) . . ?
O4TB W10 O4T1 84.4(10) . . ?
O310 W10 O4T1 62.0(11) . . ?
O101 W10 O4T1 96.7(11) . . ?
O610 W10 O4T1 83.8(10) . . ?
O10T W10 O4S1 161.2(10) . . ?
O4TB W10 O4S1 88.8(9) . . ?
O310 W10 O4S1 93.9(11) . . ?
O101 W10 O4S1 63.8(10) . . ?
O610 W10 O4S1 78.9(10) . . ?
O4T1 W10 O4S1 33.0(11) . . ?
O10T W10 K3 42.8(6) . 4_576 ?
O4TB W10 K3 144.0(6) . 4_576 ?
O310 W10 K3 93.1(8) . 4_576 ?
O101 W10 K3 92.6(7) . 4_576 ?
O610 W10 K3 48.5(7) . 4_576 ?
O4T1 W10 K3 130.0(8) . 4_576 ?
O4S1 W10 K3 125.2(7) . 4_576 ?
O10T W10 K5 64.6(6) . . ?
O4TB W10 K5 36.7(6) . . ?
O310 W10 K5 104.0(8) . . ?
O101 W10 K5 96.7(7) . . ?
O610 W10 K5 155.8(7) . . ?
O4T1 W10 K5 120.0(8) . . ?
O4S1 W10 K5 123.2(7) . . ?
K3 W10 K5 107.38(18) 4_576 . ?
O11T W11 O3TB 106.0(13) . . ?
O11T W11 O101 99.5(12) . . ?
O3TB W11 O101 97.7(11) . . ?
O11T W11 O811 104.0(14) . . ?
O3TB W11 O811 90.2(13) . . ?
O101 W11 O811 152.1(12) . . ?
O11T W11 O511 96.3(12) . . ?
O3TB W11 O511 157.6(10) . . ?
O101 W11 O511 77.0(9) . . ?
O811 W11 O511 85.6(12) . . ?
O11T W11 O4S1 165.4(12) . . ?
O3TB W11 O4S1 77.6(11) . . ?
O101 W11 O4S1 65.9(10) . . ?
O811 W11 O4S1 90.0(12) . . ?
O511 W11 O4S1 80.5(9) . . ?
O11T W11 O1T1 146.7(14) . . ?
O3TB W11 O1T1 101.7(12) . . ?
O101 W11 O1T1 94.7(12) . . ?
O811 W11 O1T1 57.4(13) . . ?
O511 W11 O1T1 57.8(11) . . ?
O4S1 W11 O1T1 40.9(12) . . ?
O11T W11 K8 51.0(10) . . ?
O3TB W11 K8 156.7(8) . . ?
O101 W11 K8 84.1(7) . . ?
O811 W11 K8 99.0(10) . . ?
O511 W11 K8 45.4(6) . . ?
O4S1 W11 K8 123.4(8) . . ?
O1T1 W11 K8 101.3(10) . . ?
O12T W12 O8TB 103.7(9) . . ?
O12T W12 O121 102.1(8) . . ?
O8TB W12 O121 95.1(7) . . ?
O12T W12 O123 99.1(8) . . ?
O8TB W12 O123 92.4(7) . . ?
O121 W12 O123 155.1(7) . . ?
O12T W12 O124 92.3(8) . . ?
O8TB W12 O124 163.9(8) . . ?
O121 W12 O124 83.4(7) . . ?
O123 W12 O124 82.9(7) . . ?
O12T W12 O1S2 162.4(7) . . ?
O8TB W12 O1S2 92.9(7) . . ?
O121 W12 O1S2 82.0(6) . . ?
O123 W12 O1S2 74.0(7) . . ?
O124 W12 O1S2 71.0(6) . . ?
O12T W12 K4 52.4(6) . 4_575 ?
O8TB W12 K4 97.1(6) . 4_575 ?
O121 W12 K4 50.5(5) . 4_575 ?
O123 W12 K4 151.3(5) . 4_575 ?
O124 W12 K4 94.2(5) . 4_575 ?
O1S2 W12 K4 132.1(4) . 4_575 ?
O12T W12 K3 51.2(6) . . ?
O8TB W12 K3 154.8(6) . . ?
O121 W12 K3 90.0(5) . . ?
O123 W12 K3 93.2(5) . . ?
O124 W12 K3 41.2(5) . . ?
O1S2 W12 K3 112.2(4) . . ?
K4 W12 K3 67.47(17) 4_575 . ?
O13T W13 O135 101.4(7) . . ?
O13T W13 O123 99.6(8) . . ?
O135 W13 O123 89.9(7) . . ?
O13T W13 O134 101.2(8) . . ?
O135 W13 O134 157.2(7) . . ?
O123 W13 O134 88.9(7) . . ?
O13T W13 O137 101.1(8) . . ?
O135 W13 O137 87.9(7) . . ?
O123 W13 O137 159.2(7) . . ?
O134 W13 O137 85.3(7) . . ?
O13T W13 O1S2 171.2(7) . . ?
O135 W13 O1S2 84.7(6) . . ?
O123 W13 O1S2 73.8(6) . . ?
O134 W13 O1S2 73.2(6) . . ?
O137 W13 O1S2 85.4(6) . . ?
O14T W14 O124 101.7(9) . . ?
O14T W14 O134 101.3(8) . . ?
O124 W14 O134 92.5(8) . . ?
O14T W14 O148 101.8(8) . . ?
O124 W14 O148 89.4(8) . . ?
O134 W14 O148 156.0(7) . . ?
O14T W14 O140 102.6(8) . . ?
O124 W14 O140 155.8(7) . . ?
O134 W14 O140 83.1(7) . . ?
O148 W14 O140 85.3(7) . . ?
O14T W14 O1S2 172.2(7) . . ?
O124 W14 O1S2 73.6(7) . . ?
O134 W14 O1S2 73.0(6) . . ?
O148 W14 O1S2 84.6(6) . . ?
O140 W14 O1S2 82.3(6) . . ?
O15T W15 O5TB 104.6(8) . . ?
O15T W15 O135 100.4(7) . . ?
O5TB W15 O135 97.7(7) . . ?
O15T W15 O156 100.0(7) . . ?
O5TB W15 O156 94.1(7) . . ?
O135 W15 O156 153.0(7) . . ?
O15T W15 O157 95.6(7) . . ?
O5TB W15 O157 159.6(7) . . ?
O135 W15 O157 80.2(6) . . ?
O156 W15 O157 80.4(6) . . ?
O15T W15 O2S2 167.1(7) . . ?
O5TB W15 O2S2 87.0(7) . . ?
O135 W15 O2S2 83.3(6) . . ?
O156 W15 O2S2 73.1(6) . . ?
O157 W15 O2S2 72.7(6) . . ?
O15T W15 K5 86.9(6) . . ?
O5TB W15 K5 51.8(5) . . ?
O135 W15 K5 149.3(5) . . ?
O156 W15 K5 49.4(5) . . ?
O157 W15 K5 129.2(4) . . ?
O2S2 W15 K5 96.2(4) . . ?
O16T W16 O161 102.9(8) . . ?
O16T W16 O167 98.7(8) . . ?
O161 W16 O167 158.3(7) . . ?
O16T W16 O156 99.8(7) . . ?
O161 W16 O156 89.1(7) . . ?
O167 W16 O156 89.0(7) . . ?
O16T W16 O169 100.6(7) . . ?
O161 W16 O169 87.4(7) . . ?
O167 W16 O169 86.9(7) . . ?
O156 W16 O169 159.6(7) . . ?
O16T W16 O2S2 170.6(7) . . ?
O161 W16 O2S2 83.8(6) . . ?
O167 W16 O2S2 74.9(6) . . ?
O156 W16 O2S2 73.5(6) . . ?
O169 W16 O2S2 86.1(6) . . ?
O16T W16 K6 49.7(6) . 2 ?
O161 W16 K6 98.2(5) . 2 ?
O167 W16 K6 94.4(5) . 2 ?
O156 W16 K6 149.5(5) . 2 ?
O169 W16 K6 50.9(5) . 2 ?
O2S2 W16 K6 136.5(4) . 2 ?
O16T W16 K5 85.1(6) . . ?
O161 W16 K5 48.8(5) . . ?
O167 W16 K5 136.2(5) . . ?
O156 W16 K5 47.7(5) . . ?
O169 W16 K5 135.6(5) . . ?
O2S2 W16 K5 94.7(4) . . ?
K6 W16 K5 119.24(17) 2 . ?
O17T W17 O157 102.0(8) . . ?
O17T W17 O137 101.1(8) . . ?
O157 W17 O137 87.5(7) . . ?
O17T W17 O167 102.1(8) . . ?
O157 W17 O167 87.4(7) . . ?
O137 W17 O167 156.8(7) . . ?
O17T W17 O170 99.5(8) . . ?
O157 W17 O170 158.5(7) . . ?
O137 W17 O170 87.0(7) . . ?
O167 W17 O170 89.5(7) . . ?
O17T W17 O2S2 174.7(7) . . ?
O157 W17 O2S2 75.2(6) . . ?
O137 W17 O2S2 83.4(6) . . ?
O167 W17 O2S2 73.4(6) . . ?
O170 W17 O2S2 83.6(7) . . ?
O18T W18 O181 101.6(8) . . ?
O18T W18 O148 101.7(7) . . ?
O181 W18 O148 94.0(7) . . ?
O18T W18 O189 99.8(7) . . ?
O181 W18 O189 92.2(7) . . ?
O148 W18 O189 155.9(7) . . ?
O18T W18 O180 99.6(8) . . ?
O181 W18 O180 158.8(7) . . ?
O148 W18 O180 82.4(7) . . ?
O189 W18 O180 83.4(7) . . ?
O18T W18 O3S2 171.3(7) . . ?
O181 W18 O3S2 84.7(6) . . ?
O148 W18 O3S2 83.7(6) . . ?
O189 W18 O3S2 73.7(6) . . ?
O180 W18 O3S2 74.2(6) . . ?
O18T W18 K2 49.6(6) . 3_575 ?
O181 W18 K2 52.1(5) . 3_575 ?
O148 W18 K2 99.2(5) . 3_575 ?
O189 W18 K2 103.0(5) . 3_575 ?
O180 W18 K2 149.1(5) . 3_575 ?
O3S2 W18 K2 136.8(4) . 3_575 ?
O19T W19 O192 102.2(8) . . ?
O19T W19 O189 98.7(7) . . ?
O192 W19 O189 91.0(7) . . ?
O19T W19 O169 101.0(7) . . ?
O192 W19 O169 88.2(7) . . ?
O189 W19 O169 160.0(7) . . ?
O19T W19 O190 100.1(8) . . ?
O192 W19 O190 157.5(7) . . ?
O189 W19 O190 88.5(7) . . ?
O169 W19 O190 84.6(7) . . ?
O19T W19 O3S2 169.6(7) . . ?
O192 W19 O3S2 85.5(6) . . ?
O189 W19 O3S2 74.0(6) . . ?
O169 W19 O3S2 86.0(6) . . ?
O190 W19 O3S2 72.8(6) . . ?
O19T W19 K1 51.6(6) . 3_575 ?
O192 W19 K1 50.7(5) . 3_575 ?
O189 W19 K1 97.7(5) . 3_575 ?
O169 W19 K1 97.2(5) . 3_575 ?
O190 W19 K1 151.5(5) . 3_575 ?
O3S2 W19 K1 135.7(4) . 3_575 ?
O19T W19 K6 52.6(6) . 2 ?
O192 W19 K6 97.8(5) . 2 ?
O189 W19 K6 151.1(5) . 2 ?
O169 W19 K6 48.4(5) . 2 ?
O190 W19 K6 93.4(5) . 2 ?
O3S2 W19 K6 133.9(4) . 2 ?
K1 W19 K6 68.12(18) 3_575 2 ?
O20T W20 O140 102.9(8) . . ?
O20T W20 O180 99.4(8) . . ?
O140 W20 O180 85.4(7) . . ?
O20T W20 O190 100.7(8) . . ?
O140 W20 O190 155.9(7) . . ?
O180 W20 O190 86.5(7) . . ?
O20T W20 O170 100.5(8) . . ?
O140 W20 O170 89.3(7) . . ?
O180 W20 O170 160.1(7) . . ?
O190 W20 O170 90.7(7) . . ?
O20T W20 O3S2 172.3(7) . . ?
O140 W20 O3S2 82.2(6) . . ?
O180 W20 O3S2 75.1(6) . . ?
O190 W20 O3S2 73.9(6) . . ?
O170 W20 O3S2 85.2(6) . . ?
O20T W20 K7 29.1(6) . . ?
O140 W20 K7 82.6(5) . . ?
O180 W20 K7 118.5(5) . . ?
O190 W20 K7 121.0(6) . . ?
O170 W20 K7 79.7(6) . . ?
O3S2 W20 K7 158.6(4) . . ?
O21T W21 O7TB 103.5(8) . . ?
O21T W21 O212 99.7(7) . . ?
O7TB W21 O212 93.3(7) . . ?
O21T W21 O121 100.4(7) . . ?
O7TB W21 O121 93.2(7) . . ?
O212 W21 O121 156.7(7) . . ?
O21T W21 O181 90.4(7) . . ?
O7TB W21 O181 166.1(7) . . ?
O212 W21 O181 84.2(6) . . ?
O121 W21 O181 84.1(7) . . ?
O21T W21 O4S2 169.1(7) . . ?
O7TB W21 O4S2 85.5(6) . . ?
O212 W21 O4S2 73.4(6) . . ?
O121 W21 O4S2 84.9(6) . . ?
O181 W21 O4S2 80.6(6) . . ?
O21T W21 K4 55.8(6) . 4_575 ?
O7TB W21 K4 77.0(5) . 4_575 ?
O212 W21 K4 149.2(5) . 4_575 ?
O121 W21 K4 54.1(5) . 4_575 ?
O181 W21 K4 111.7(4) . 4_575 ?
O4S2 W21 K4 133.5(4) . 4_575 ?
O21T W21 K2 41.3(6) . 3_575 ?
O7TB W21 K2 144.7(5) . 3_575 ?
O212 W21 K2 94.8(5) . 3_575 ?
O121 W21 K2 92.7(5) . 3_575 ?
O181 W21 K2 49.2(4) . 3_575 ?
O4S2 W21 K2 129.6(4) . 3_575 ?
K4 W21 K2 78.59(17) 4_575 3_575 ?
O22T W22 O6TB 103.3(7) . . ?
O22T W22 O212 98.7(7) . . ?
O6TB W22 O212 97.1(7) . . ?
O22T W22 O161 98.8(7) . . ?
O6TB W22 O161 95.1(7) . . ?
O212 W22 O161 155.7(6) . . ?
O22T W22 O192 91.8(7) . . ?
O6TB W22 O192 164.8(7) . . ?
O212 W22 O192 82.3(7) . . ?
O161 W22 O192 80.4(6) . . ?
O22T W22 O4S2 169.4(7) . . ?
O6TB W22 O4S2 83.9(6) . . ?
O212 W22 O4S2 72.4(6) . . ?
O161 W22 O4S2 88.2(6) . . ?
O192 W22 O4S2 81.4(6) . . ?
O22T W22 K1 44.3(6) . 3_575 ?
O6TB W22 K1 147.5(5) . 3_575 ?
O212 W22 K1 90.0(5) . 3_575 ?
O161 W22 K1 90.9(5) . 3_575 ?
O192 W22 K1 47.6(5) . 3_575 ?
O4S2 W22 K1 128.3(4) . 3_575 ?
O22T W22 K5 89.0(5) . . ?
O6TB W22 K5 49.3(5) . . ?
O212 W22 K5 146.4(5) . . ?
O161 W22 K5 50.6(5) . . ?
O192 W22 K5 130.4(5) . . ?
O4S2 W22 K5 101.6(4) . . ?
K1 W22 K5 117.00(15) 3_575 . ?
O4S1 Si1 O2T1 120.6(16) . . ?
O4S1 Si1 O1S1 117.6(16) . . ?
O2T1 Si1 O1S1 69.1(16) . . ?
O4S1 Si1 O3S1 127.1(17) . . ?
O2T1 Si1 O3S1 111.0(17) . . ?
O1S1 Si1 O3S1 69.8(16) . . ?
O4S1 Si1 O1T1 61.1(18) . . ?
O2T1 Si1 O1T1 114.0(18) . . ?
O1S1 Si1 O1T1 176.9(18) . . ?
O3S1 Si1 O1T1 108.6(18) . . ?
O4S1 Si1 O3T1 110.9(16) . . ?
O2T1 Si1 O3T1 121.4(17) . . ?
O1S1 Si1 O3T1 110.3(15) . . ?
O3S1 Si1 O3T1 41.0(15) . . ?
O1T1 Si1 O3T1 68.4(17) . . ?
O4S1 Si1 O2S1 103.0(15) . . ?
O2T1 Si1 O2S1 37.9(14) . . ?
O1S1 Si1 O2S1 107.0(15) . . ?
O3S1 Si1 O2S1 125.8(17) . . ?
O1T1 Si1 O2S1 76.1(17) . . ?
O3T1 Si1 O2S1 107.2(16) . . ?
O4S1 Si1 O4T1 46.6(15) . . ?
O2T1 Si1 O4T1 107.5(16) . . ?
O1S1 Si1 O4T1 71.1(15) . . ?
O3S1 Si1 O4T1 108.2(17) . . ?
O1T1 Si1 O4T1 107.3(18) . . ?
O3T1 Si1 O4T1 128.4(15) . . ?
O2S1 Si1 O4T1 122.0(15) . . ?
O4S1 Si1 Tb 42.8(11) . . ?
O2T1 Si1 Tb 145.0(13) . . ?
O1S1 Si1 Tb 91.6(11) . . ?
O3S1 Si1 Tb 87.4(13) . . ?
O1T1 Si1 Tb 85.7(14) . . ?
O3T1 Si1 Tb 92.2(11) . . ?
O2S1 Si1 Tb 145.6(11) . . ?
O4T1 Si1 Tb 37.5(10) . . ?
O2S2 Si2 O3S2 109.1(8) . . ?
O2S2 Si2 O1S2 109.2(8) . . ?
O3S2 Si2 O1S2 108.4(8) . . ?
O2S2 Si2 O4S2 111.4(8) . . ?
O3S2 Si2 O4S2 107.2(8) . . ?
O1S2 Si2 O4S2 111.6(9) . . ?
O2S2 Si2 Tb 89.9(6) . . ?
O3S2 Si2 Tb 147.1(6) . . ?
O1S2 Si2 Tb 89.2(6) . . ?
O4S2 Si2 Tb 39.9(5) . . ?
O2TB Tb O7TB 79.8(7) . . ?
O2TB Tb O1TB 75.8(9) . . ?
O7TB Tb O1TB 145.0(8) . . ?
O2TB Tb O5TB 143.1(7) . . ?
O7TB Tb O5TB 113.5(6) . . ?
O1TB Tb O5TB 75.1(8) . . ?
O2TB Tb O4TB 114.9(7) . . ?
O7TB Tb O4TB 140.7(5) . . ?
O1TB Tb O4TB 73.4(8) . . ?
O5TB Tb O4TB 77.4(6) . . ?
O2TB Tb O3TB 76.3(9) . . ?
O7TB Tb O3TB 79.2(7) . . ?
O1TB Tb O3TB 118.0(9) . . ?
O5TB Tb O3TB 138.3(7) . . ?
O4TB Tb O3TB 70.3(7) . . ?
O2TB Tb O8TB 76.3(7) . . ?
O7TB Tb O8TB 72.7(5) . . ?
O1TB Tb O8TB 77.4(8) . . ?
O5TB Tb O8TB 75.6(6) . . ?
O4TB Tb O8TB 144.3(6) . . ?
O3TB Tb O8TB 143.6(7) . . ?
O2TB Tb O6TB 141.4(7) . . ?
O7TB Tb O6TB 70.5(5) . . ?
O1TB Tb O6TB 141.0(8) . . ?
O5TB Tb O6TB 73.5(6) . . ?
O4TB Tb O6TB 77.6(5) . . ?
O3TB Tb O6TB 74.4(7) . . ?
O8TB Tb O6TB 115.7(6) . . ?
O2TB Tb K5 155.0(6) . . ?
O7TB Tb K5 117.8(4) . . ?
O1TB Tb K5 93.9(7) . . ?
O5TB Tb K5 49.3(4) . . ?
O4TB Tb K5 40.2(4) . . ?
O3TB Tb K5 89.2(6) . . ?
O8TB Tb K5 124.2(4) . . ?
O6TB Tb K5 47.7(4) . . ?
O2TB Tb Si1 46.7(6) . . ?
O7TB Tb Si1 116.4(4) . . ?
O1TB Tb Si1 60.9(7) . . ?
O5TB Tb Si1 129.8(4) . . ?
O4TB Tb Si1 68.2(4) . . ?
O3TB Tb Si1 59.6(6) . . ?
O8TB Tb Si1 113.9(4) . . ?
O6TB Tb Si1 129.3(4) . . ?
K5 Tb Si1 108.40(14) . . ?
O2TB Tb Si2 124.4(6) . . ?
O7TB Tb Si2 67.4(4) . . ?
O1TB Tb Si2 107.2(7) . . ?
O5TB Tb Si2 47.1(4) . . ?
O4TB Tb Si2 119.0(4) . . ?
O3TB Tb Si2 134.2(6) . . ?
O8TB Tb Si2 52.1(4) . . ?
O6TB Tb Si2 65.6(4) . . ?
K5 Tb Si2 80.20(14) . . ?
Si1 Tb Si2 165.05(12) . . ?
W3 O1TB Tb 145.3(15) . . ?
W9 O2TB Tb 176.4(14) . . ?
W11 O3TB Tb 148.7(13) . . ?
W10 O4TB Tb 134.3(9) . . ?
W10 O4TB K5 120.5(8) . . ?
Tb O4TB K5 105.2(6) . . ?
W15 O5TB Tb 160.7(9) . . ?
W15 O5TB K5 101.3(7) . . ?
Tb O5TB K5 95.0(6) . . ?
W22 O6TB Tb 137.1(8) . . ?
W22 O6TB K5 103.9(7) . . ?
Tb O6TB K5 95.9(5) . . ?
W21 O7TB Tb 136.5(8) . . ?
W12 O8TB Tb 154.6(9) . . ?
Si1 O1S1 O2T1 54.9(14) . . ?
Si1 O1S1 O3S1 55.3(14) . . ?
O2T1 O1S1 O3S1 92(2) . . ?
Si1 O1S1 W1 125.1(15) . . ?
O2T1 O1S1 W1 70.2(14) . . ?
O3S1 O1S1 W1 135.4(19) . . ?
Si1 O1S1 W2 123.2(15) . . ?
O2T1 O1S1 W2 132.1(19) . . ?
O3S1 O1S1 W2 67.9(14) . . ?
W1 O1S1 W2 93.2(10) . . ?
Si1 O1S1 W3 118.7(15) . . ?
O2T1 O1S1 W3 131.7(18) . . ?
O3S1 O1S1 W3 124.3(18) . . ?
W1 O1S1 W3 95.6(10) . . ?
W2 O1S1 W3 93.3(10) . . ?
O2T1 O2S1 Si1 65(2) . . ?
O2T1 O2S1 W6 82(2) . . ?
Si1 O2S1 W6 123.7(16) . . ?
O2T1 O2S1 W4 81(2) . . ?
Si1 O2S1 W4 122.8(15) . . ?
W6 O2S1 W4 92.4(10) . . ?
O2T1 O2S1 W5 175(3) . . ?
Si1 O2S1 W5 119.6(15) . . ?
W6 O2S1 W5 96.1(11) . . ?
W4 O2S1 W5 94.9(11) . . ?
O3T1 O3S1 Si1 72(2) . . ?
O3T1 O3S1 O1S1 126(3) . . ?
Si1 O3S1 O1S1 54.9(14) . . ?
O3T1 O3S1 W9 81(2) . . ?
Si1 O3S1 W9 125.6(18) . . ?
O1S1 O3S1 W9 136(2) . . ?
O3T1 O3S1 W2 162(3) . . ?
Si1 O3S1 W2 122.9(18) . . ?
O1S1 O3S1 W2 68.0(14) . . ?
W9 O3S1 W2 95.6(12) . . ?
O3T1 O3S1 W7 71(2) . . ?
Si1 O3S1 W7 122.2(18) . . ?
O1S1 O3S1 W7 129.8(19) . . ?
W9 O3S1 W7 89.5(11) . . ?
W2 O3S1 W7 91.7(11) . . ?
O4T1 O4S1 Si1 73(2) . . ?
O4T1 O4S1 O1T1 134(3) . . ?
Si1 O4S1 O1T1 61.4(18) . . ?
O4T1 O4S1 W11 152(3) . . ?
Si1 O4S1 W11 132.8(17) . . ?
O1T1 O4S1 W11 71.5(17) . . ?
O4T1 O4S1 W10 67.9(19) . . ?
Si1 O4S1 W10 126.5(16) . . ?
O1T1 O4S1 W10 148(2) . . ?
W11 O4S1 W10 95.6(11) . . ?
O4S1 O1T1 Si1 57.5(17) . . ?
O4S1 O1T1 W11 67.6(17) . . ?
Si1 O1T1 W11 125(2) . . ?
O4S1 O1T1 W8 142(2) . . ?
Si1 O1T1 W8 122(2) . . ?
W11 O1T1 W8 98.0(13) . . ?
O4S1 O1T1 W5 125(2) . . ?
Si1 O1T1 W5 115.7(19) . . ?
W11 O1T1 W5 97.2(13) . . ?
W8 O1T1 W5 91.2(13) . . ?
O2S1 O2T1 Si1 77(2) . . ?
O2S1 O2T1 O1S1 133(3) . . ?
Si1 O2T1 O1S1 56.0(14) . . ?
O2S1 O2T1 W6 72(2) . . ?
Si1 O2T1 W6 124.6(17) . . ?
O1S1 O2T1 W6 134(2) . . ?
O2S1 O2T1 W4 73(2) . . ?
Si1 O2T1 W4 124.9(17) . . ?
O1S1 O2T1 W4 131.4(19) . . ?
W6 O2T1 W4 88.2(10) . . ?
O2S1 O2T1 W1 160(3) . . ?
Si1 O2T1 W1 123.0(17) . . ?
O1S1 O2T1 W1 67.0(13) . . ?
W6 O2T1 W1 93.6(11) . . ?
W4 O2T1 W1 92.8(11) . . ?
O3S1 O3T1 Si1 67(2) . . ?
O3S1 O3T1 W8 166(3) . . ?
Si1 O3T1 W8 124.3(16) . . ?
O3S1 O3T1 W7 82(2) . . ?
Si1 O3T1 W7 126.5(16) . . ?
W8 O3T1 W7 94.4(11) . . ?
O3S1 O3T1 W9 72(2) . . ?
Si1 O3T1 W9 117.9(16) . . ?
W8 O3T1 W9 95.0(10) . . ?
W7 O3T1 W9 89.9(10) . . ?
O4S1 O4T1 Si1 60.2(19) . . ?
O4S1 O4T1 W10 79.1(19) . . ?
Si1 O4T1 W10 125.5(16) . . ?
O4S1 O4T1 W3 177(3) . . ?
Si1 O4T1 W3 122.6(16) . . ?
W10 O4T1 W3 99.2(12) . . ?
W3 O3T K1 155.9(11) . 4_576 ?
W3 O3T K2 107.0(9) . 2_545 ?
K1 O3T K2 92.9(6) 4_576 2_545 ?
W3 O3T K6 101.3(9) . . ?
K1 O3T K6 90.1(6) 4_576 . ?
K2 O3T K6 94.3(6) 2_545 . ?
W4 O4T K7 102.5(10) . 4_676 ?
W5 O5T K8 95.5(10) . . ?
W6 O6T K4 103.3(8) . . ?
W6 O6T K3 102.3(8) . 4_576 ?
K4 O6T K3 94.0(6) . 4_576 ?
W6 O6T K8 93.8(7) . 3_676 ?
K4 O6T K8 116.5(6) . 3_676 ?
K3 O6T K8 141.0(7) 4_576 3_676 ?
W7 O7T K9 123.9(13) . 2_645 ?
W8 O8T K10 122.9(15) . 3_676 ?
W9 O9T K4 135.0(11) . 4_575 ?
W10 O10T K3 113.0(9) . 4_576 ?
W11 O11T K9 149.3(16) . . ?
W11 O11T K8 105.0(13) . . ?
K9 O11T K8 104.2(10) . . ?
W12 O12T K10 133.3(10) . 4_575 ?
W12 O12T K4 101.4(8) . 4_575 ?
K10 O12T K4 119.0(8) 4_575 4_575 ?
W12 O12T K3 104.2(8) . . ?
K10 O12T K3 100.4(7) 4_575 . ?
K4 O12T K3 87.1(5) 4_575 . ?
Si2 O1S2 W12 122.9(9) . . ?
Si2 O1S2 W13 124.6(9) . . ?
W12 O1S2 W13 91.8(6) . . ?
Si2 O1S2 W14 125.3(8) . . ?
W12 O1S2 W14 93.3(6) . . ?
W13 O1S2 W14 89.3(5) . . ?
W1 O12 W2 135.2(17) . . ?
W13 O13T K5 149.7(9) . 2_545 ?
W1 O13 W3 136.1(12) . . ?
W1 O13 K2 118.1(10) . 2_545 ?
W3 O13 K2 105.1(9) . 2_545 ?
W4 O14 W1 135.5(15) . . ?
W15 O15T K1 142.2(9) . 4_576 ?
W16 O16T K6 104.2(7) . 2 ?
W6 O16 W1 137.1(13) . . ?
W6 O16 K4 102.6(9) . . ?
W1 O16 K4 119.9(10) . . ?
W17 O17T K9 140.7(10) . 2_545 ?
W18 O18T K1 149.8(10) . . ?
W18 O18T K2 103.5(7) . 3_575 ?
K1 O18T K2 101.6(6) . 3_575 ?
W19 O19T K2 154.2(9) . . ?
W19 O19T K1 101.1(8) . 3_575 ?
K2 O19T K1 97.8(6) . 3_575 ?
W19 O19T K6 101.6(7) . 2 ?
K2 O19T K6 96.4(6) . 2 ?
K1 O19T K6 88.2(5) 3_575 2 ?
W20 O20T K7 132.7(9) . . ?
W21 O21T K2 115.5(8) . 3_575 ?
W21 O21T K4 96.5(7) . 4_575 ?
K2 O21T K4 108.7(6) 3_575 4_575 ?
W22 O22T K1 110.9(7) . 3_575 ?
Si2 O2S2 W16 125.1(9) . . ?
Si2 O2S2 W15 122.8(9) . . ?
W16 O2S2 W15 92.7(5) . . ?
Si2 O2S2 W17 125.2(8) . . ?
W16 O2S2 W17 89.8(6) . . ?
W15 O2S2 W17 91.3(5) . . ?
W2 O23 W3 140.2(14) . . ?
W2 O23 K6 116.5(11) . . ?
W3 O23 K6 102.0(10) . . ?
W2 O27 W7 132.6(17) . . ?
W9 O29 W2 133.2(15) . . ?
W9 O29 K10 113.0(12) . 4_575 ?
W2 O29 K10 113.3(12) . 4_575 ?
Si2 O3S2 W18 123.7(8) . . ?
Si2 O3S2 W20 125.6(8) . . ?
W18 O3S2 W20 91.3(5) . . ?
Si2 O3S2 W19 122.9(8) . . ?
W18 O3S2 W19 91.7(5) . . ?
W20 O3S2 W19 92.0(5) . . ?
Si2 O4S2 W21 128.8(8) . . ?
Si2 O4S2 W22 127.2(9) . . ?
W21 O4S2 W22 94.9(6) . . ?
W4 O45 W5 133(2) . . ?
W4 O45 K7 99.8(15) . 4_676 ?
W5 O45 K7 118.9(17) . 4_676 ?
W4 O46 W6 118.4(9) . . ?
W4 O46 K8 129.1(9) . 3_676 ?
W6 O46 K8 98.2(7) . 3_676 ?
W7 O47 W4 161.1(14) . . ?
W6 O56 W5 137.4(19) . . ?
W8 O58 W5 138.8(15) . . ?
W7 O78 W8 131.0(19) . . ?
W7 O79 W9 120.0(10) . . ?
W9 O89 W8 133.7(17) . . ?
W11 O101 W10 125.4(12) . . ?
W12 O121 W21 137.8(9) . . ?
W12 O121 K4 99.5(7) . 4_575 ?
W21 O121 K4 94.2(6) . 4_575 ?
W13 O123 W12 120.1(9) . . ?
W14 O124 W12 121.9(9) . . ?
W14 O124 K3 129.2(9) . . ?
W12 O124 K3 108.7(8) . . ?
W14 O134 W13 124.1(9) . . ?
W13 O135 W15 146.9(9) . . ?
W17 O137 W13 143.3(9) . . ?
W20 O140 W14 146.4(10) . . ?
W18 O148 W14 147.2(10) . . ?
W16 O156 W15 120.6(8) . . ?
W16 O156 K5 103.5(6) . . ?
W15 O156 K5 100.5(6) . . ?
W17 O157 W15 120.4(8) . . ?
W16 O161 W22 154.0(9) . . ?
W16 O161 K5 102.9(6) . . ?
W22 O161 K5 99.6(6) . . ?
W17 O167 W16 121.6(9) . . ?
W19 O169 W16 146.8(9) . . ?
W19 O169 K6 102.7(6) . 2 ?
W16 O169 K6 98.8(6) . 2 ?
W17 O170 W20 157.2(11) . . ?
W20 O180 W18 119.1(8) . . ?
W18 O181 W21 155.4(9) . . ?
W18 O181 K2 99.4(6) . 3_575 ?
W21 O181 K2 98.1(6) . 3_575 ?
W19 O189 W18 120.5(8) . . ?
W20 O190 W19 121.2(9) . . ?
W19 O192 W22 151.5(9) . . ?
W19 O192 K1 99.9(7) . 3_575 ?
W22 O192 K1 100.1(6) . 3_575 ?
W21 O212 W22 115.2(8) . . ?
W10 O310 W3 130.0(14) . . ?
W5 O511 W11 145.1(12) . . ?
W5 O511 K8 101.5(9) . . ?
W11 O511 K8 104.7(8) . . ?
W6 O610 W10 160.7(14) . . ?
W6 O610 K3 99.7(9) . 4_576 ?
W10 O610 K3 99.6(9) . 4_576 ?
W8 O811 W11 147.7(19) . . ?
O18T K1 O15T 99.9(5) . 4_575 ?
O18T K1 O1W 139.7(7) . 4_575 ?
O15T K1 O1W 80.2(6) 4_575 4_575 ?
O18T K1 O22T 151.1(6) . 3_575 ?
O15T K1 O22T 93.4(5) 4_575 3_575 ?
O1W K1 O22T 67.7(6) 4_575 3_575 ?
O18T K1 O192 110.8(5) . 3_575 ?
O15T K1 O192 149.0(5) 4_575 3_575 ?
O1W K1 O192 79.3(6) 4_575 3_575 ?
O22T K1 O192 57.2(5) 3_575 3_575 ?
O18T K1 O19T 72.7(5) . 3_575 ?
O15T K1 O19T 142.0(6) 4_575 3_575 ?
O1W K1 O19T 82.7(6) 4_575 3_575 ?
O22T K1 O19T 110.9(5) 3_575 3_575 ?
O192 K1 O19T 56.8(5) 3_575 3_575 ?
O18T K1 O3T 72.0(6) . 4_575 ?
O15T K1 O3T 75.5(6) 4_575 4_575 ?
O1W K1 O3T 69.0(6) 4_575 4_575 ?
O22T K1 O3T 136.5(6) 3_575 4_575 ?
O192 K1 O3T 117.6(6) 3_575 4_575 ?
O19T K1 O3T 66.7(6) 3_575 4_575 ?
O18T K1 W19 91.2(4) . 3_575 ?
O15T K1 W19 158.9(5) 4_575 3_575 ?
O1W K1 W19 79.8(5) 4_575 3_575 ?
O22T K1 W19 84.9(4) 3_575 3_575 ?
O192 K1 W19 29.4(3) 3_575 3_575 ?
O19T K1 W19 27.4(3) 3_575 3_575 ?
O3T K1 W19 91.2(5) 4_575 3_575 ?
O18T K1 W22 136.9(4) . 3_575 ?
O15T K1 W22 118.0(4) 4_575 3_575 ?
O1W K1 W22 71.0(5) 4_575 3_575 ?
O22T K1 W22 24.9(3) 3_575 3_575 ?
O192 K1 W22 32.3(3) 3_575 3_575 ?
O19T K1 W22 87.5(4) 3_575 3_575 ?
O3T K1 W22 134.5(5) 4_575 3_575 ?
W19 K1 W22 60.66(9) 3_575 3_575 ?
O18T K1 K6 103.7(5) . 4_575 ?
O15T K1 K6 101.5(4) 4_575 4_575 ?
O1W K1 K6 38.9(5) 4_575 4_575 ?
O22T K1 K6 98.4(4) 3_575 4_575 ?
O192 K1 K6 75.9(4) 3_575 4_575 ?
O19T K1 K6 47.9(4) 3_575 4_575 ?
O3T K1 K6 45.8(4) 4_575 4_575 ?
W19 K1 K6 58.16(15) 3_575 4_575 ?
W22 K1 K6 88.89(17) 3_575 4_575 ?
O18T K1 K2 41.5(4) . 3_575 ?
O15T K1 K2 111.1(4) 4_575 3_575 ?
O1W K1 K2 100.4(5) 4_575 3_575 ?
O22T K1 K2 150.9(4) 3_575 3_575 ?
O192 K1 K2 95.3(4) 3_575 3_575 ?
O19T K1 K2 40.0(4) 3_575 3_575 ?
O3T K1 K2 44.2(4) 4_575 3_575 ?
W19 K1 K2 66.49(15) 3_575 3_575 ?
W22 K1 K2 127.15(19) 3_575 3_575 ?
K6 K1 K2 62.50(18) 4_575 3_575 ?
O13 K2 O19T 112.6(6) 2 . ?
O13 K2 O21T 103.1(6) 2 3_575 ?
O19T K2 O21T 141.1(6) . 3_575 ?
O13 K2 O18T 111.9(6) 2 3_575 ?
O19T K2 O18T 70.7(5) . 3_575 ?
O21T K2 O18T 110.2(5) 3_575 3_575 ?
O13 K2 O181 131.0(6) 2 3_575 ?
O19T K2 O181 106.3(5) . 3_575 ?
O21T K2 O181 56.0(5) 3_575 3_575 ?
O18T K2 O181 55.3(5) 3_575 3_575 ?
O13 K2 O3T 55.9(6) 2 2 ?
O19T K2 O3T 67.2(6) . 2 ?
O21T K2 O3T 150.9(6) 3_575 2 ?
O18T K2 O3T 67.4(6) 3_575 2 ?
O181 K2 O3T 119.6(6) 3_575 2 ?
O13 K2 O16W 62.6(8) 2 3_575 ?
O19T K2 O16W 144.0(8) . 3_575 ?
O21T K2 O16W 67.2(7) 3_575 3_575 ?
O18T K2 O16W 78.4(8) 3_575 3_575 ?
O181 K2 O16W 68.4(7) 3_575 3_575 ?
O3T K2 O16W 84.3(8) 2 3_575 ?
O13 K2 W18 123.9(5) 2 3_575 ?
O19T K2 W18 88.9(4) . 3_575 ?
O21T K2 W18 83.6(4) 3_575 3_575 ?
O18T K2 W18 26.8(3) 3_575 3_575 ?
O181 K2 W18 28.5(3) 3_575 3_575 ?
O3T K2 W18 92.3(5) 2 3_575 ?
O16W K2 W18 70.0(7) 3_575 3_575 ?
O13 K2 W3 31.2(5) 2 2 ?
O19T K2 W3 89.4(4) . 2 ?
O21T K2 W3 129.4(4) 3_575 2 ?
O18T K2 W3 85.0(4) 3_575 2 ?
O181 K2 W3 126.4(4) 3_575 2 ?
O3T K2 W3 25.1(4) 2 2 ?
O16W K2 W3 69.6(6) 3_575 2 ?
W18 K2 W3 105.06(18) 3_575 2 ?
O13 K2 W21 116.9(5) 2 3_575 ?
O19T K2 W21 130.4(4) . 3_575 ?
O21T K2 W21 23.3(3) 3_575 3_575 ?
O18T K2 W21 87.2(4) 3_575 3_575 ?
O181 K2 W21 32.7(3) 3_575 3_575 ?
O3T K2 W21 143.1(5) 2 3_575 ?
O16W K2 W21 64.0(6) 3_575 3_575 ?
W18 K2 W21 60.44(11) 3_575 3_575 ?
W3 K2 W21 133.5(2) 2 3_575 ?
O13 K2 W1 23.7(5) 2 2 ?
O19T K2 W1 125.0(4) . 2 ?
O21T K2 W1 84.1(4) 3_575 2 ?
O18T K2 W1 133.0(4) 3_575 2 ?
O181 K2 W1 128.2(4) 3_575 2 ?
O3T K2 W1 79.0(5) 2 2 ?
O16W K2 W1 66.1(7) 3_575 2 ?
W18 K2 W1 135.9(2) 3_575 2 ?
W3 K2 W1 54.82(11) 2 2 ?
W21 K2 W1 102.73(16) 3_575 2 ?
O13 K2 K1 98.6(5) 2 3_575 ?
O19T K2 K1 42.2(4) . 3_575 ?
O21T K2 K1 146.4(4) 3_575 3_575 ?
O18T K2 K1 36.9(4) 3_575 3_575 ?
O181 K2 K1 90.5(4) 3_575 3_575 ?
O3T K2 K1 42.8(4) 2 3_575 ?
O16W K2 K1 101.8(7) 3_575 3_575 ?
W18 K2 K1 63.01(15) 3_575 3_575 ?
W3 K2 K1 67.44(14) 2 3_575 ?
W21 K2 K1 123.1(2) 3_575 3_575 ?
W1 K2 K1 121.80(19) 2 3_575 ?
O18W K3 O124 104.3(9) 4_575 . ?
O18W K3 O10T 157.4(10) 4_575 4_575 ?
O124 K3 O10T 98.0(6) . 4_575 ?
O18W K3 O610 111.7(10) 4_575 4_575 ?
O124 K3 O610 123.1(6) . 4_575 ?
O10T K3 O610 56.1(6) 4_575 4_575 ?
O18W K3 O6T 60.5(9) 4_575 4_575 ?
O124 K3 O6T 116.9(6) . 4_575 ?
O10T K3 O6T 111.4(6) 4_575 4_575 ?
O610 K3 O6T 55.4(6) 4_575 4_575 ?
O18W K3 O19W 82.8(11) 4_575 3_565 ?
O124 K3 O19W 166.9(8) . 3_565 ?
O10T K3 O19W 74.7(8) 4_575 3_565 ?
O610 K3 O19W 62.1(8) 4_575 3_565 ?
O6T K3 O19W 76.1(8) 4_575 3_565 ?
O18W K3 O12T 55.2(9) 4_575 . ?
O124 K3 O12T 54.6(5) . . ?
O10T K3 O12T 145.8(6) 4_575 . ?
O610 K3 O12T 118.2(6) 4_575 . ?
O6T K3 O12T 72.2(5) 4_575 . ?
O19W K3 O12T 136.0(8) 3_565 . ?
O18W K3 W6 84.9(9) 4_575 4_575 ?
O124 K3 W6 124.7(5) . 4_575 ?
O10T K3 W6 84.8(4) 4_575 4_575 ?
O610 K3 W6 28.7(5) 4_575 4_575 ?
O6T K3 W6 26.7(3) 4_575 4_575 ?
O19W K3 W6 66.2(7) 3_565 4_575 ?
O12T K3 W6 94.8(4) . 4_575 ?
O18W K3 W10 140.3(9) 4_575 4_575 ?
O124 K3 W10 111.2(4) . 4_575 ?
O10T K3 W10 24.2(4) 4_575 4_575 ?
O610 K3 W10 31.9(5) 4_575 4_575 ?
O6T K3 W10 87.3(4) 4_575 4_575 ?
O19W K3 W10 66.3(7) 3_565 4_575 ?
O12T K3 W10 139.6(4) . 4_575 ?
W6 K3 W10 60.59(12) 4_575 4_575 ?
O18W K3 W12 77.7(8) 4_575 . ?
O124 K3 W12 30.1(4) . . ?
O10T K3 W12 124.7(4) 4_575 . ?
O610 K3 W12 123.3(5) 4_575 . ?
O6T K3 W12 91.7(4) 4_575 . ?
O19W K3 W12 160.3(7) 3_565 . ?
O12T K3 W12 24.6(4) . . ?
W6 K3 W12 108.8(2) 4_575 . ?
W10 K3 W12 129.4(2) 4_575 . ?
O18W K3 K4 75.9(9) 4_575 4_575 ?
O124 K3 K4 74.7(4) . 4_575 ?
O10T K3 K4 113.5(4) 4_575 4_575 ?
O610 K3 K4 73.4(5) 4_575 4_575 ?
O6T K3 K4 42.8(4) 4_575 4_575 ?
O19W K3 K4 118.1(7) 3_565 4_575 ?
O12T K3 K4 45.2(4) . 4_575 ?
W6 K3 K4 54.61(16) 4_575 4_575 ?
W10 K3 K4 96.5(2) 4_575 4_575 ?
W12 K3 K4 54.23(15) . 4_575 ?
O18W K3 K7 76.7(9) 4_575 3_565 ?
O124 K3 K7 135.0(5) . 3_565 ?
O10T K3 K7 85.4(4) 4_575 3_565 ?
O610 K3 K7 96.0(5) 4_575 3_565 ?
O6T K3 K7 102.9(4) 4_575 3_565 ?
O19W K3 K7 35.2(7) 3_565 3_565 ?
O12T K3 K7 127.9(4) . 3_565 ?
W6 K3 K7 100.3(2) 4_575 3_565 ?
W10 K3 K7 89.9(2) 4_575 3_565 ?
W12 K3 K7 138.9(2) . 3_565 ?
K4 K3 K7 144.2(3) 4_575 3_565 ?
O16 K4 O9T 132.2(7) . 4_576 ?
O16 K4 O6T 55.8(6) . . ?
O9T K4 O6T 86.2(6) 4_576 . ?
O16 K4 O121 118.7(6) . 4_576 ?
O9T K4 O121 102.3(6) 4_576 4_576 ?
O6T K4 O121 115.0(6) . 4_576 ?
O16 K4 O16W 63.0(9) . 4_576 ?
O9T K4 O16W 146.5(9) 4_576 4_576 ?
O6T K4 O16W 82.4(8) . 4_576 ?
O121 K4 O16W 55.8(8) 4_576 4_576 ?
O16 K4 O21T 99.3(6) . 4_576 ?
O9T K4 O21T 124.8(6) 4_576 4_576 ?
O6T K4 O21T 147.8(5) . 4_576 ?
O121 K4 O21T 55.5(5) 4_576 4_576 ?
O16W K4 O21T 67.0(8) 4_576 4_576 ?
O16 K4 O12T 121.9(7) . 4_576 ?
O9T K4 O12T 62.5(6) 4_576 4_576 ?
O6T K4 O12T 74.5(5) . 4_576 ?
O121 K4 O12T 55.8(5) 4_576 4_576 ?
O16W K4 O12T 84.0(8) 4_576 4_576 ?
O21T K4 O12T 110.3(6) 4_576 4_576 ?
O16 K4 W21 120.7(5) . 4_576 ?
O9T K4 W21 107.1(5) 4_576 4_576 ?
O6T K4 W21 145.3(5) . 4_576 ?
O121 K4 W21 31.8(3) 4_576 4_576 ?
O16W K4 W21 68.7(7) 4_576 4_576 ?
O21T K4 W21 27.7(3) 4_576 4_576 ?
O12T K4 W21 83.4(4) 4_576 4_576 ?
O16 K4 W6 29.3(5) . . ?
O9T K4 W6 109.2(5) 4_576 . ?
O6T K4 W6 26.6(3) . . ?
O121 K4 W6 120.2(4) 4_576 . ?
O16W K4 W6 70.7(7) 4_576 . ?
O21T K4 W6 125.8(4) 4_576 . ?
O12T K4 W6 97.1(4) 4_576 . ?
W21 K4 W6 139.2(2) 4_576 . ?
O16 K4 W12 128.2(6) . 4_576 ?
O9T K4 W12 78.3(5) 4_576 4_576 ?
O6T K4 W12 95.8(4) . 4_576 ?
O121 K4 W12 29.9(3) 4_576 4_576 ?
O16W K4 W12 71.7(7) 4_576 4_576 ?
O21T K4 W12 84.2(4) 4_576 4_576 ?
O12T K4 W12 26.2(4) 4_576 4_576 ?
W21 K4 W12 57.59(13) 4_576 4_576 ?
W6 K4 W12 112.9(2) . 4_576 ?
O16 K4 K3 74.6(5) . 4_576 ?
O9T K4 K3 98.1(5) 4_576 4_576 ?
O6T K4 K3 43.2(4) . 4_576 ?
O121 K4 K3 71.9(4) 4_576 4_576 ?
O16W K4 K3 53.3(7) 4_576 4_576 ?
O21T K4 K3 115.8(4) 4_576 4_576 ?
O12T K4 K3 47.7(4) 4_576 4_576 ?
W21 K4 K3 102.3(2) 4_576 4_576 ?
W6 K4 K3 54.57(15) . 4_576 ?
W12 K4 K3 58.30(16) 4_576 4_576 ?
O16 K4 K2 67.9(5) . 2_545 ?
O9T K4 K2 159.0(5) 4_576 2_545 ?
O6T K4 K2 114.0(4) . 2_545 ?
O121 K4 K2 64.8(4) 4_576 2_545 ?
O16W K4 K2 40.3(7) 4_576 2_545 ?
O21T K4 K2 34.3(3) 4_576 2_545 ?
O12T K4 K2 115.6(4) 4_576 2_545 ?
W21 K4 K2 53.04(14) 4_576 2_545 ?
W6 K4 K2 91.84(17) . 2_545 ?
W12 K4 K2 93.26(19) 4_576 2_545 ?
K3 K4 K2 93.5(2) 4_576 2_545 ?
O4TB K5 O10W 73.7(10) . . ?
O4TB K5 O13T 139.9(6) . 2 ?
O10W K5 O13T 66.7(10) . 2 ?
O4TB K5 O15W 100.2(7) . . ?
O10W K5 O15W 69.6(10) . . ?
O13T K5 O15W 72.4(7) 2 . ?
O4TB K5 O156 112.4(5) . . ?
O10W K5 O156 160.1(9) . . ?
O13T K5 O156 103.1(5) 2 . ?
O15W K5 O156 125.1(7) . . ?
O4TB K5 O6TB 63.3(5) . . ?
O10W K5 O6TB 72.5(9) . . ?
O13T K5 O6TB 97.7(5) 2 . ?
O15W K5 O6TB 141.8(7) . . ?
O156 K5 O6TB 93.0(5) . . ?
O4TB K5 O161 112.6(5) . . ?
O10W K5 O161 106.8(9) . . ?
O13T K5 O161 74.2(5) 2 . ?
O15W K5 O161 144.7(7) . . ?
O156 K5 O161 53.3(4) . . ?
O6TB K5 O161 54.4(5) . . ?
O4TB K5 O5TB 61.4(5) . . ?
O10W K5 O5TB 122.3(10) . . ?
O13T K5 O5TB 138.5(6) 2 . ?
O15W K5 O5TB 148.4(7) . . ?
O156 K5 O5TB 53.7(5) . . ?
O6TB K5 O5TB 56.1(5) . . ?
O161 K5 O5TB 64.4(4) . . ?
O4TB K5 W15 82.3(4) . . ?
O10W K5 W15 149.2(9) . . ?
O13T K5 W15 131.2(4) 2 . ?
O15W K5 W15 135.1(6) . . ?
O156 K5 W15 30.0(3) . . ?
O6TB K5 W15 79.5(3) . . ?
O161 K5 W15 64.8(3) . . ?
O5TB K5 W15 26.9(3) . . ?
O4TB K5 W22 89.8(4) . . ?
O10W K5 W22 82.4(9) . . ?
O13T K5 W22 79.0(4) 2 . ?
O15W K5 W22 146.0(6) . . ?
O156 K5 W22 78.8(3) . . ?
O6TB K5 W22 26.8(3) . . ?
O161 K5 W22 29.8(3) . . ?
O5TB K5 W22 64.0(3) . . ?
W15 K5 W22 78.23(15) . . ?
O4TB K5 W16 125.9(4) . . ?
O10W K5 W16 132.1(9) . . ?
O13T K5 W16 79.6(4) 2 . ?
O15W K5 W16 131.6(7) . . ?
O156 K5 W16 28.8(3) . . ?
O6TB K5 W16 79.7(4) . . ?
O161 K5 W16 28.2(3) . . ?
O5TB K5 W16 65.4(4) . . ?
W15 K5 W16 51.74(11) . . ?
W22 K5 W16 57.63(12) . . ?
O4TB K5 W10 22.8(3) . . ?
O10W K5 W10 67.3(9) . . ?
O13T K5 W10 131.3(4) 2 . ?
O15W K5 W10 77.5(6) . . ?
O156 K5 W10 125.6(4) . . ?
O6TB K5 W10 83.1(4) . . ?
O161 K5 W10 135.2(4) . . ?
O5TB K5 W10 81.2(4) . . ?
W15 K5 W10 97.06(17) . . ?
W22 K5 W10 109.9(2) . . ?
W16 K5 W10 146.6(2) . . ?
O1W K6 O3W 69.6(6) . . ?
O1W K6 O23 105.1(7) . . ?
O3W K6 O23 60.4(7) . . ?
O1W K6 O169 76.4(6) . 2_545 ?
O3W K6 O169 132.1(6) . 2_545 ?
O23 K6 O169 165.0(7) . 2_545 ?
O1W K6 O16T 65.2(6) . 2_545 ?
O3W K6 O16T 78.7(6) . 2_545 ?
O23 K6 O16T 138.1(7) . 2_545 ?
O169 K6 O16T 56.4(5) 2_545 2_545 ?
O1W K6 O3T 67.4(6) . . ?
O3W K6 O3T 84.8(6) . . ?
O23 K6 O3T 56.5(7) . . ?
O169 K6 O3T 112.2(6) 2_545 . ?
O16T K6 O3T 132.5(6) 2_545 . ?
O1W K6 O19T 78.5(6) . 2_545 ?
O3W K6 O19T 141.6(6) . 2_545 ?
O23 K6 O19T 110.6(6) . 2_545 ?
O169 K6 O19T 54.6(5) 2_545 2_545 ?
O16T K6 O19T 107.0(5) 2_545 2_545 ?
O3T K6 O19T 63.1(5) . 2_545 ?
O1W K6 W3 82.4(5) . . ?
O3W K6 W3 68.7(4) . . ?
O23 K6 W3 30.2(5) . . ?
O169 K6 W3 138.7(4) 2_545 . ?
O16T K6 W3 140.4(4) 2_545 . ?
O3T K6 W3 26.6(4) . . ?
O19T K6 W3 86.8(4) 2_545 . ?
O1W K6 W16 67.8(5) . 2_545 ?
O3W K6 W16 103.6(5) . 2_545 ?
O23 K6 W16 163.9(6) . 2_545 ?
O169 K6 W16 30.3(3) 2_545 2_545 ?
O16T K6 W16 26.1(3) 2_545 2_545 ?
O3T K6 W16 127.6(5) . 2_545 ?
O19T K6 W16 82.7(4) 2_545 2_545 ?
W3 K6 W16 149.8(3) . 2_545 ?
O1W K6 W19 75.9(5) . 2_545 ?
O3W K6 W19 145.1(5) . 2_545 ?
O23 K6 W19 136.4(6) . 2_545 ?
O169 K6 W19 28.8(3) 2_545 2_545 ?
O16T K6 W19 83.0(4) 2_545 2_545 ?
O3T K6 W19 86.2(5) . 2_545 ?
O19T K6 W19 25.8(3) 2_545 2_545 ?
W3 K6 W19 111.6(2) . 2_545 ?
W16 K6 W19 57.57(12) 2_545 2_545 ?
O1W K6 W2 124.9(5) . . ?
O3W K6 W2 64.2(4) . . ?
O23 K6 W2 24.2(5) . . ?
O169 K6 W2 158.7(4) 2_545 . ?
O16T K6 W2 128.6(4) 2_545 . ?
O3T K6 W2 79.8(5) . . ?
O19T K6 W2 124.2(4) 2_545 . ?
W3 K6 W2 54.12(11) . . ?
W16 K6 W2 150.5(3) 2_545 . ?
W19 K6 W2 146.1(2) 2_545 . ?
O1W K6 K1 38.4(5) . 4_576 ?
O3W K6 K1 98.5(5) . 4_576 ?
O23 K6 K1 99.6(6) . 4_576 ?
O169 K6 K1 72.0(4) 2_545 4_576 ?
O16T K6 K1 94.8(4) 2_545 4_576 ?
O3T K6 K1 44.1(5) . 4_576 ?
O19T K6 K1 43.9(4) 2_545 4_576 ?
W3 K6 K1 69.46(17) . 4_576 ?
W16 K6 K1 83.59(19) 2_545 4_576 ?
W19 K6 K1 53.72(14) 2_545 4_576 ?
W2 K6 K1 123.6(2) . 4_576 ?
O9W K7 O19W 90.6(12) 2_545 . ?
O9W K7 O13W 86.9(12) 2_545 . ?
O19W K7 O13W 84.4(11) . . ?
O9W K7 O20T 85.3(10) 2_545 . ?
O19W K7 O20T 165.6(10) . . ?
O13W K7 O20T 81.6(9) . . ?
O9W K7 O45 92.0(12) 2_545 4_475 ?
O19W K7 O45 85.1(11) . 4_475 ?
O13W K7 O45 169.5(11) . 4_475 ?
O20T K7 O45 108.7(9) . 4_475 ?
O9W K7 O4T 60.9(10) 2_545 4_475 ?
O19W K7 O4T 124.6(10) . 4_475 ?
O13W K7 O4T 133.9(9) . 4_475 ?
O20T K7 O4T 64.8(7) . 4_475 ?
O45 K7 O4T 53.0(9) 4_475 4_475 ?
O9W K7 W4 72.2(9) 2_545 4_475 ?
O19W K7 W4 104.8(9) . 4_475 ?
O13W K7 W4 157.0(8) . 4_475 ?
O20T K7 W4 87.1(5) . 4_475 ?
O45 K7 W4 28.1(7) 4_475 4_475 ?
O4T K7 W4 25.2(4) 4_475 4_475 ?
O9W K7 K8 43.1(9) 2_545 2_545 ?
O19W K7 K8 54.8(8) . 2_545 ?
O13W K7 K8 104.8(8) . 2_545 ?
O20T K7 K8 126.2(6) . 2_545 ?
O45 K7 K8 67.8(8) 4_475 2_545 ?
O4T K7 K8 74.8(5) 4_475 2_545 ?
W4 K7 K8 66.4(3) 4_475 2_545 ?
O9W K7 W20 79.5(10) 2_545 . ?
O19W K7 W20 147.5(9) . . ?
O13W K7 W20 64.3(7) . . ?
O20T K7 W20 18.2(4) . . ?
O45 K7 W20 125.7(8) 4_475 . ?
O4T K7 W20 77.2(5) 4_475 . ?
W4 K7 W20 101.5(3) 4_475 . ?
K8 K7 W20 122.7(3) 2_545 . ?
O9W K7 K3 129.5(10) 2_545 3_565 ?
O19W K7 K3 43.1(8) . 3_565 ?
O13W K7 K3 72.4(7) . 3_565 ?
O20T K7 K3 133.5(6) . 3_565 ?
O45 K7 K3 100.6(8) 4_475 3_565 ?
O4T K7 K3 153.6(6) 4_475 3_565 ?
W4 K7 K3 128.6(3) 4_475 3_565 ?
K8 K7 K3 97.8(3) 2_545 3_565 ?
W20 K7 K3 126.0(3) . 3_565 ?
O9W K8 O511 119.3(11) . . ?
O9W K8 O46 77.4(10) . 3_676 ?
O511 K8 O46 146.7(7) . 3_676 ?
O9W K8 O5T 159.6(11) . . ?
O511 K8 O5T 55.4(6) . . ?
O46 K8 O5T 98.3(7) 3_676 . ?
O9W K8 O11T 81.1(10) . . ?
O511 K8 O11T 53.8(7) . . ?
O46 K8 O11T 157.0(8) 3_676 . ?
O5T K8 O11T 104.7(8) . . ?
O9W K8 O6T 125.3(10) . 3_676 ?
O511 K8 O6T 114.9(7) . 3_676 ?
O46 K8 O6T 52.6(5) 3_676 3_676 ?
O5T K8 O6T 61.3(6) . 3_676 ?
O11T K8 O6T 141.2(8) . 3_676 ?
O9W K8 O19W 74.7(11) . 2 ?
O511 K8 O19W 60.7(8) . 2 ?
O46 K8 O19W 101.8(8) 3_676 2 ?
O5T K8 O19W 86.9(8) . 2 ?
O11T K8 O19W 80.2(9) . 2 ?
O6T K8 O19W 130.3(8) 3_676 2 ?
O9W K8 W5 143.0(10) . . ?
O511 K8 W5 27.5(4) . . ?
O46 K8 W5 123.4(6) 3_676 . ?
O5T K8 W5 27.9(5) . . ?
O11T K8 W5 79.3(6) . . ?
O6T K8 W5 88.5(4) 3_676 . ?
O19W K8 W5 71.2(7) 2 . ?
O9W K8 W6 108.3(9) . 3_676 ?
O511 K8 W6 123.4(6) . 3_676 ?
O46 K8 W6 30.9(4) 3_676 3_676 ?
O5T K8 W6 69.2(5) . 3_676 ?
O11T K8 W6 167.9(7) . 3_676 ?
O6T K8 W6 26.7(3) 3_676 3_676 ?
O19W K8 W6 109.3(7) 2 3_676 ?
W5 K8 W6 96.3(3) . 3_676 ?
O9W K8 W11 97.8(9) . . ?
O511 K8 W11 30.0(4) . . ?
O46 K8 W11 170.1(6) 3_676 . ?
O5T K8 W11 83.1(5) . . ?
O11T K8 W11 23.9(5) . . ?
O6T K8 W11 134.9(5) 3_676 . ?
O19W K8 W11 68.4(6) 2 . ?
W5 K8 W11 56.24(19) . . ?
W6 K8 W11 152.3(4) 3_676 . ?
O9W K8 K7 39.9(9) . 2 ?
O511 K8 K7 99.6(6) . 2 ?
O46 K8 K7 74.5(5) 3_676 2 ?
O5T K8 K7 119.7(6) . 2 ?
O11T K8 K7 94.1(6) . 2 ?
O6T K8 K7 124.6(5) 3_676 2 ?
O19W K8 K7 40.4(7) 2 2 ?
W5 K8 K7 111.0(4) . 2 ?
W6 K8 K7 98.0(3) 3_676 2 ?
W11 K8 K7 96.2(3) . 2 ?
O9W K8 K9 63.9(9) . . ?
O511 K8 K9 87.3(5) . . ?
O46 K8 K9 125.6(5) 3_676 . ?
O5T K8 K9 130.6(6) . . ?
O11T K8 K9 34.0(6) . . ?
O6T K8 K9 126.7(5) 3_676 . ?
O19W K8 K9 102.9(7) 2 . ?
W5 K8 K9 110.4(3) . . ?
W6 K8 K9 143.4(4) 3_676 . ?
W11 K8 K9 57.8(2) . . ?
K7 K8 K9 95.3(4) 2 . ?
O12W K9 O11T 70.5(10) . . ?
O12W K9 O6W 60.9(14) . . ?
O11T K9 O6W 131.0(15) . . ?
O12W K9 O17T 63.0(8) . 2 ?
O11T K9 O17T 87.9(8) . 2 ?
O6W K9 O17T 76.5(13) . 2 ?
O12W K9 O7T 125.9(10) . 2_655 ?
O11T K9 O7T 132.2(10) . 2_655 ?
O6W K9 O7T 77.3(14) . 2_655 ?
O17T K9 O7T 139.8(9) 2 2_655 ?
O12W K9 O8W 63.2(11) . . ?
O11T K9 O8W 74.3(11) . . ?
O6W K9 O8W 78.3(15) . . ?
O17T K9 O8W 126.1(10) 2 . ?
O7T K9 O8W 76.6(10) 2_655 . ?
O12W K9 W7 145.9(8) . 2_655 ?
O11T K9 W7 124.5(8) . 2_655 ?
O6W K9 W7 94.9(13) . 2_655 ?
O17T K9 W7 138.8(6) 2 2_655 ?
O7T K9 W7 20.3(6) 2_655 2_655 ?
O8W K9 W7 89.9(9) . 2_655 ?
O12W K9 K8 101.9(7) . . ?
O11T K9 K8 41.7(7) . . ?
O6W K9 K8 153.9(13) . . ?
O17T K9 K8 78.1(5) 2 . ?
O7T K9 K8 127.4(7) 2_655 . ?
O8W K9 K8 112.8(9) . . ?
W7 K9 K8 108.2(4) 2_655 . ?
O4W K10 O18W 40.4(13) . . ?
O4W K10 O3W 138.2(14) . 4_576 ?
O18W K10 O3W 125.4(15) . 4_576 ?
O4W K10 O12T 69.7(10) . 4_576 ?
O18W K10 O12T 61.0(12) . 4_576 ?
O3W K10 O12T 71.5(8) 4_576 4_576 ?
O4W K10 O29 100.1(12) . 4_576 ?
O18W K10 O29 134.4(14) . 4_576 ?
O3W K10 O29 63.2(8) 4_576 4_576 ?
O12T K10 O29 87.7(9) 4_576 4_576 ?
O4W K10 O8T 99.9(13) . 3_676 ?
O18W K10 O8T 104.9(14) . 3_676 ?
O3W K10 O8T 120.8(10) 4_576 3_676 ?
O12T K10 O8T 165.9(11) 4_576 3_676 ?
O29 K10 O8T 103.8(10) 4_576 3_676 ?
O4W K10 K3 53.8(9) . 4_576 ?
O18W K10 K3 22.4(11) . 4_576 ?
O3W K10 K3 103.2(8) 4_576 4_576 ?
O12T K10 K3 41.4(5) 4_576 4_576 ?
O29 K10 K3 126.1(8) 4_576 4_576 ?
O8T K10 K3 124.9(8) 3_676 4_576 ?
O4W K10 K6 169.0(12) . 4_576 ?
O18W K10 K6 145.4(13) . 4_576 ?
O3W K10 K6 33.3(5) 4_576 4_576 ?
O12T K10 K6 104.3(7) 4_576 4_576 ?
O29 K10 K6 70.0(7) 4_576 4_576 ?
O8T K10 K6 87.4(8) 3_676 4_576 ?
K3 K10 K6 127.8(6) 4_576 4_576 ?
K1 O1W K6 102.8(7) 4_576 . ?
K10 O3W K6 113.4(8) 4_575 . ?
O18W O4W K10 83.2(19) . . ?
K7 O9W K8 97.0(13) 2 . ?
K4 O16W K2 101.8(10) 4_575 3_575 ?
O4W O18W K10 56.5(16) . . ?
O4W O18W K3 132(2) . 4_576 ?
K10 O18W K3 138.1(18) . 4_576 ?
K7 O19W K3 101.8(12) . 3_565 ?
K7 O19W K8 84.9(10) . 2_545 ?
K3 O19W K8 172.9(13) 3_565 2_545 ?

loop_
_geom_bond_atom_site_label_1
_geom_bond_atom_site_label_2
_geom_bond_distance
_geom_bond_site_symmetry_2
_geom_bond_publ_flag
W1 O1T 1.68(2) . ?
W1 O13 1.81(2) . ?
W1 O12 1.90(3) . ?
W1 O16 1.92(2) . ?
W1 O14 1.95(3) . ?
W1 O1S1 2.41(3) . ?
W1 O2T1 2.47(3) . ?
W1 K2 3.963(8) 2_545 ?
W2 O2T 1.68(2) . ?
W2 O23 1.84(3) . ?
W2 O27 1.88(3) . ?
W2 O12 1.90(3) . ?
W2 O29 1.95(3) . ?
W2 O3S1 2.41(3) . ?
W2 O1S1 2.42(3) . ?
W2 K6 4.025(9) . ?
W3 O3T 1.72(2) . ?
W3 O1TB 1.79(3) . ?
W3 O310 1.90(2) . ?
W3 O23 1.94(3) . ?
W3 O13 2.09(2) . ?
W3 O4T1 2.28(3) . ?
W3 O1S1 2.46(3) . ?
W3 K6 3.764(8) . ?
W3 K2 3.883(7) 2_545 ?
W4 O4T 1.73(2) . ?
W4 O14 1.88(3) . ?
W4 O45 1.89(4) . ?
W4 O46 1.911(18) . ?
W4 O47 1.92(2) . ?
W4 O2S1 2.35(3) . ?
W4 O2T1 2.42(3) . ?
W4 K7 3.957(13) 4_676 ?
W5 O5T 1.74(2) . ?
W5 O511 1.75(2) . ?
W5 O56 1.86(3) . ?
W5 O45 1.91(4) . ?
W5 O58 1.96(3) . ?
W5 O2S1 2.39(3) . ?
W5 O1T1 2.53(4) . ?
W5 K8 3.707(14) . ?
W6 O6T 1.706(17) . ?
W6 O610 1.81(2) . ?
W6 O56 1.86(3) . ?
W6 O16 1.86(2) . ?
W6 O46 1.966(19) . ?
W6 O2S1 2.27(3) . ?
W6 O2T1 2.37(3) . ?
W6 K3 3.712(8) 4_576 ?
W6 K4 3.715(7) . ?
W6 K8 3.784(14) 3_676 ?
W7 O7T 1.72(3) . ?
W7 O78 1.82(3) . ?
W7 O79 1.85(2) . ?
W7 O47 1.90(2) . ?
W7 O27 1.95(3) . ?
W7 O3T1 2.36(3) . ?
W7 O3S1 2.47(3) . ?
W7 K9 4.114(14) 2_645 ?
W8 O8T 1.72(3) . ?
W8 O58 1.82(3) . ?
W8 O811 1.83(3) . ?
W8 O89 1.94(3) . ?
W8 O78 1.99(3) . ?
W8 O3T1 2.36(3) . ?
W8 O1T1 2.42(4) . ?
W9 O9T 1.74(2) . ?
W9 O2TB 1.77(3) . ?
W9 O29 1.88(3) . ?
W9 O89 1.90(3) . ?
W9 O79 2.06(2) . ?
W9 O3S1 2.33(3) . ?
W9 O3T1 2.43(3) . ?
W10 O10T 1.730(19) . ?
W10 O4TB 1.754(16) . ?
W10 O310 1.87(2) . ?
W10 O101 1.93(2) . ?
W10 O610 2.08(2) . ?
W10 O4T1 2.20(3) . ?
W10 O4S1 2.33(3) . ?
W10 K3 3.883(7) 4_576 ?
W10 K5 3.893(8) . ?
W11 O11T 1.68(3) . ?
W11 O3TB 1.75(2) . ?
W11 O101 1.89(2) . ?
W11 O811 1.89(3) . ?
W11 O511 2.06(2) . ?
W11 O4S1 2.26(3) . ?
W11 O1T1 2.32(4) . ?
W11 K8 3.995(14) . ?
W12 O12T 1.70(2) . ?
W12 O8TB 1.741(16) . ?
W12 O121 1.913(16) . ?
W12 O123 1.972(17) . ?
W12 O124 2.097(18) . ?
W12 O1S2 2.321(17) . ?
W12 K4 3.780(9) 4_575 ?
W12 K3 3.964(7) . ?
W13 O13T 1.689(17) . ?
W13 O135 1.912(15) . ?
W13 O123 1.913(18) . ?
W13 O134 1.913(17) . ?
W13 O137 1.940(17) . ?
W13 O1S2 2.368(16) . ?
W14 O14T 1.697(19) . ?
W14 O124 1.827(19) . ?
W14 O134 1.878(17) . ?
W14 O148 1.921(16) . ?
W14 O140 1.941(17) . ?
W14 O1S2 2.398(15) . ?
W15 O15T 1.750(16) . ?
W15 O5TB 1.769(17) . ?
W15 O135 1.924(15) . ?
W15 O156 1.951(16) . ?
W15 O157 2.070(16) . ?
W15 O2S2 2.330(15) . ?
W15 K5 3.832(8) . ?
W16 O16T 1.711(18) . ?
W16 O161 1.889(16) . ?
W16 O167 1.919(17) . ?
W16 O156 1.929(16) . ?
W16 O169 1.930(15) . ?
W16 O2S2 2.327(16) . ?
W16 K6 3.775(8) 2 ?
W16 K5 3.892(8) . ?
W17 O17T 1.73(2) . ?
W17 O157 1.825(16) . ?
W17 O137 1.879(17) . ?
W17 O167 1.906(16) . ?
W17 O170 1.915(17) . ?
W17 O2S2 2.399(16) . ?
W18 O18T 1.730(17) . ?
W18 O181 1.800(16) . ?
W18 O148 1.907(16) . ?
W18 O189 1.948(16) . ?
W18 O180 1.967(18) . ?
W18 O3S2 2.324(14) . ?
W18 K2 3.723(8) 3_575 ?
W19 O19T 1.717(17) . ?
W19 O192 1.828(17) . ?
W19 O189 1.908(16) . ?
W19 O169 1.910(15) . ?
W19 O190 1.959(17) . ?
W19 O3S2 2.341(15) . ?
W19 K1 3.665(6) 3_575 ?
W19 K6 3.863(8) 2 ?
W20 O20T 1.755(19) . ?
W20 O140 1.899(17) . ?
W20 O180 1.899(17) . ?
W20 O190 1.903(17) . ?
W20 O170 1.923(17) . ?
W20 O3S2 2.335(15) . ?
W20 K7 4.134(13) . ?
W21 O21T 1.706(17) . ?
W21 O7TB 1.770(15) . ?
W21 O212 1.919(16) . ?
W21 O121 1.924(16) . ?
W21 O181 2.128(16) . ?
W21 O4S2 2.192(15) . ?
W21 K4 3.646(8) 4_575 ?
W21 K2 3.897(6) 3_575 ?
W22 O22T 1.727(16) . ?
W22 O6TB 1.781(16) . ?
W22 O212 1.934(16) . ?
W22 O161 1.935(15) . ?
W22 O192 2.083(17) . ?
W22 O4S2 2.224(15) . ?
W22 K1 3.837(6) 3_575 ?
W22 K5 3.838(8) . ?
Si1 O4S1 1.54(3) . ?
Si1 O2T1 1.56(3) . ?
Si1 O1S1 1.58(3) . ?
Si1 O3S1 1.59(3) . ?
Si1 O1T1 1.61(4) . ?
Si1 O3T1 1.64(3) . ?
Si1 O2S1 1.68(3) . ?
Si1 O4T1 1.70(3) . ?
Si1 Tb 4.453(7) . ?
Si2 O2S2 1.626(17) . ?
Si2 O3S2 1.638(15) . ?
Si2 O1S2 1.644(17) . ?
Si2 O4S2 1.648(16) . ?
Si2 Tb 4.454(6) . ?
Tb O2TB 2.31(3) . ?
Tb O7TB 2.336(15) . ?
Tb O1TB 2.36(3) . ?
Tb O5TB 2.363(17) . ?
Tb O4TB 2.374(16) . ?
Tb O3TB 2.38(2) . ?
Tb O8TB 2.403(16) . ?
Tb O6TB 2.407(16) . ?
Tb K5 4.034(8) . ?
O4TB K5 2.698(18) . ?
O5TB K5 3.070(18) . ?
O6TB K5 2.998(18) . ?
O1S1 O2T1 1.78(4) . ?
O1S1 O3S1 1.81(4) . ?
O2S1 O2T1 1.06(4) . ?
O3S1 O3T1 1.13(4) . ?
O4S1 O4T1 1.29(4) . ?
O4S1 O1T1 1.60(5) . ?
O3T K1 2.94(2) 4_576 ?
O3T K2 3.01(2) 2_545 ?
O3T K6 3.03(2) . ?
O4T K7 3.20(3) 4_676 ?
O5T K8 3.11(3) . ?
O6T K4 2.929(19) . ?
O6T K3 2.95(2) 4_576 ?
O6T K8 3.26(2) 3_676 ?
O7T K9 2.90(3) 2_645 ?
O8T K10 3.26(4) 3_676 ?
O9T K4 2.85(2) 4_575 ?
O10T K3 2.87(2) 4_576 ?
O11T K9 2.71(3) . ?
O11T K8 3.22(3) . ?
O12T K10 2.98(3) 4_575 ?
O12T K4 3.05(2) 4_575 ?
O12T K3 3.19(2) . ?
O13T K5 2.822(19) 2_545 ?
O13 K2 2.78(2) 2_545 ?
O15T K1 2.650(18) 4_576 ?
O16T K6 2.971(19) 2 ?
O16 K4 2.84(2) . ?
O17T K9 2.82(2) 2_545 ?
O18T K1 2.645(18) . ?
O18T K2 2.917(19) 3_575 ?
O19T K2 2.798(19) . ?
O19T K1 2.925(19) 3_575 ?
O19T K6 3.132(19) 2 ?
O20T K7 2.74(2) . ?
O21T K2 2.846(17) 3_575 ?
O21T K4 3.037(18) 4_575 ?
O22T K1 2.866(18) 3_575 ?
O23 K6 2.85(3) . ?
O29 K10 3.09(4) 4_575 ?
O45 K7 3.17(4) 4_676 ?
O46 K8 2.96(2) 3_676 ?
O121 K4 2.960(19) 4_575 ?
O124 K3 2.76(2) . ?
O156 K5 2.960(18) . ?
O161 K5 3.006(17) . ?
O169 K6 2.963(18) 2 ?
O181 K2 2.979(17) 3_575 ?
O192 K1 2.877(17) 3_575 ?
O511 K8 2.94(2) . ?
O610 K3 2.95(2) 4_576 ?
K1 O15T 2.650(18) 4_575 ?
K1 O1W 2.69(2) 4_575 ?
K1 O22T 2.866(18) 3_575 ?
K1 O192 2.877(17) 3_575 ?
K1 O19T 2.925(19) 3_575 ?
K1 O3T 2.94(2) 4_575 ?
K1 W19 3.665(6) 3_575 ?
K1 W22 3.837(6) 3_575 ?
K1 K6 4.219(12) 4_575 ?
K1 K2 4.313(10) 3_575 ?
K2 O13 2.78(2) 2 ?
K2 O21T 2.846(17) 3_575 ?
K2 O18T 2.92(2) 3_575 ?
K2 O181 2.978(17) 3_575 ?
K2 O3T 3.01(2) 2 ?
K2 O16W 3.16(4) 3_575 ?
K2 W18 3.723(8) 3_575 ?
K2 W3 3.883(7) 2 ?
K2 W21 3.897(6) 3_575 ?
K2 W1 3.963(8) 2 ?
K2 K1 4.313(10) 3_575 ?
K3 O18W 2.71(4) 4_575 ?
K3 O10T 2.87(2) 4_575 ?
K3 O610 2.95(2) 4_575 ?
K3 O6T 2.95(2) 4_575 ?
K3 O19W 3.19(4) 3_565 ?
K3 W6 3.713(8) 4_575 ?
K3 W10 3.883(7) 4_575 ?
K3 K4 4.303(12) 4_575 ?
K3 K7 4.565(15) 3_565 ?
K4 O9T 2.85(2) 4_576 ?
K4 O121 2.960(19) 4_576 ?
K4 O16W 3.00(4) 4_576 ?
K4 O21T 3.036(19) 4_576 ?
K4 O12T 3.05(2) 4_576 ?
K4 W21 3.646(8) 4_576 ?
K4 W12 3.780(9) 4_576 ?
K4 K3 4.303(12) 4_576 ?
K4 K2 4.781(11) 2_545 ?
K5 O10W 2.74(4) . ?
K5 O13T 2.822(19) 2 ?
K5 O15W 2.96(3) . ?
K6 O1W 2.71(2) . ?
K6 O3W 2.85(2) . ?
K6 O169 2.963(18) 2_545 ?
K6 O16T 2.971(19) 2_545 ?
K6 O19T 3.132(19) 2_545 ?
K6 W16 3.775(8) 2_545 ?
K6 W19 3.862(8) 2_545 ?
K6 K1 4.219(12) 4_576 ?
K7 O9W 2.67(4) 2_545 ?
K7 O19W 2.68(4) . ?
K7 O13W 2.72(4) . ?
K7 O45 3.17(4) 4_475 ?
K7 O4T 3.20(3) 4_475 ?
K7 W4 3.957(13) 4_475 ?
K7 K8 4.126(19) 2_545 ?
K7 K3 4.565(15) 3_565 ?
K8 O9W 2.84(4) . ?
K8 O46 2.96(2) 3_676 ?
K8 O6T 3.26(2) 3_676 ?
K8 O19W 3.38(4) 2 ?
K8 W6 3.784(14) 3_676 ?
K8 K7 4.126(19) 2 ?
K8 K9 4.68(2) . ?
K9 O12W 2.46(3) . ?
K9 O6W 2.77(6) . ?
K9 O17T 2.82(2) 2 ?
K9 O7T 2.90(3) 2_655 ?
K9 O8W 2.97(4) . ?
K9 W7 4.114(14) 2_655 ?
K10 O4W 1.99(3) . ?
K10 O18W 2.37(4) . ?
K10 O3W 2.84(3) 4_576 ?
K10 O12T 2.98(3) 4_576 ?
K10 O29 3.09(4) 4_576 ?
K10 O8T 3.26(4) 3_676 ?
K10 K3 4.74(2) 4_576 ?
K10 K6 4.75(3) 4_576 ?
O1W K1 2.69(2) 4_576 ?
O3W K10 2.84(3) 4_575 ?
O4W O18W 1.55(5) . ?
O9W K7 2.67(4) 2 ?
O16W K4 3.00(4) 4_575 ?
O16W K2 3.16(4) 3_575 ?
O18W K3 2.71(4) 4_576 ?
O19W K3 3.19(4) 3_565 ?
O19W K8 3.38(4) 2_545 ?
